data_7055872
loop_
_publ_author_name
'Li, Wei'
'Bai, Sheng-Di'
'Su, Feng'
'Yuan, Shi-Fang'
'Duan, Xin-E'
'Liu, Dian-Sheng'

_publ_section_title
;
 Zirconium complexes based on an ethylene linked amidinate--amido ligand:
 synthesis, characterization and ethylene polymerization
;
_journal_issue 2
_journal_name_full 'New J. Chem.'
_journal_page_first 661
_journal_paper_doi 10.1039/C6NJ02537D
_journal_volume 41
_journal_year 2017
_chemical_formula_sum 'C48 H76 Li4 N6 O3 Si2'
_chemical_formula_weight 869.08
_space_group_crystal_system triclinic
_space_group_IT_number 2
_space_group_name_Hall '-P 1'
_space_group_name_H-M_alt 'P -1'
_symmetry_space_group_name_Hall '-P 1'
_symmetry_space_group_name_H-M 'P -1'
_atom_sites_solution_hydrogens mixed
_audit_creation_method SHELXL-2014/7
_audit_update_record
;
2016-06-17 deposited with the CCDC.
2016-11-24 downloaded from the CCDC.
;
_cell_angle_alpha 101.682(6)
_cell_angle_beta 107.720(6)
_cell_angle_gamma 94.808(6)
_cell_formula_units_Z 4
_cell_length_a 13.979(4)
_cell_length_b 18.939(5)
_cell_length_c 22.465(6)
_cell_measurement_reflns_used 3189
_cell_measurement_temperature 200(2)
_cell_measurement_theta_max 18.79
_cell_measurement_theta_min 2.20
_cell_volume 5480(3)
_computing_cell_refinement 'Bruker SAINT'
_computing_data_collection 'Bruker APEX2'
_computing_molecular_graphics 'Bruker SHELXTL'
_computing_publication_material 'Bruker SHELXTL'
_computing_structure_refinement 'SHELXL-2014/7 (Sheldrick, 2014)'
_computing_structure_solution 'SHELXL-2014/7 (Sheldrick, 2014)'
_diffrn_ambient_temperature 200(2)
_diffrn_measured_fraction_theta_full 1.000
_diffrn_measured_fraction_theta_max 1.000
_diffrn_measurement_device_type 'Bruker APEX-II CCD'
_diffrn_measurement_method '\f and \w scans'
_diffrn_radiation_type MoK\a
_diffrn_radiation_wavelength 0.71073
_diffrn_reflns_av_R_equivalents 0.0385
_diffrn_reflns_av_unetI/netI 0.1083
_diffrn_reflns_Laue_measured_fraction_full 1.000
_diffrn_reflns_Laue_measured_fraction_max 1.000
_diffrn_reflns_limit_h_max 16
_diffrn_reflns_limit_h_min -15
_diffrn_reflns_limit_k_max 17
_diffrn_reflns_limit_k_min -22
_diffrn_reflns_limit_l_max 26
_diffrn_reflns_limit_l_min -25
_diffrn_reflns_number 31242
_diffrn_reflns_point_group_measured_fraction_full 1.000
_diffrn_reflns_point_group_measured_fraction_max 1.000
_diffrn_reflns_theta_full 25.050
_diffrn_reflns_theta_max 25.050
_diffrn_reflns_theta_min 0.980
_diffrn_source 'sealed tube'
_exptl_absorpt_coefficient_mu 0.105
_exptl_absorpt_correction_T_max 18.652
_exptl_absorpt_correction_T_min 2.168
_exptl_absorpt_correction_type multi-scan
_exptl_absorpt_process_details 'SADABS; Bruker, 2000'
_exptl_crystal_colour colorless
_exptl_crystal_density_diffrn 1.053
_exptl_crystal_description block
_exptl_crystal_F_000 1880
_exptl_crystal_size_max 0.450
_exptl_crystal_size_mid 0.400
_exptl_crystal_size_min 0.380
_refine_diff_density_max 0.517
_refine_diff_density_min -0.451
_refine_diff_density_rms 0.046
_refine_ls_extinction_method none
_refine_ls_goodness_of_fit_ref 1.086
_refine_ls_hydrogen_treatment constr
_refine_ls_matrix_type full
_refine_ls_number_parameters 1312
_refine_ls_number_reflns 19420
_refine_ls_number_restraints 509
_refine_ls_restrained_S_all 1.098
_refine_ls_R_factor_all 0.1822
_refine_ls_R_factor_gt 0.0821
_refine_ls_shift/su_max 0.001
_refine_ls_shift/su_mean 0.000
_refine_ls_structure_factor_coef Fsqd
_refine_ls_weighting_details 'w=1/[\s^2^(Fo^2^)+(0.0748P)^2^+0.2172P] where P=(Fo^2^+2Fc^2^)/3'
_refine_ls_weighting_scheme calc
_refine_ls_wR_factor_gt 0.1929
_refine_ls_wR_factor_ref 0.2176
_reflns_Friedel_coverage 0.000
_reflns_number_gt 7357
_reflns_number_total 19420
_reflns_threshold_expression 'I > 2\s(I)'
_cod_data_source_file c6nj02537d2.cif
_cod_data_source_block s1149b_sq_d
_cod_depositor_comments 'Adding full bibliography for 7055872--7055876.cif.'
_cod_database_code 7055872
_shelx_shelxl_version_number 2014/7
_shelx_space_group_comment
;
The symmetry employed for this shelxl refinement is uniquely defined
by the following loop, which should always be used as a source of
symmetry information in preference to the above space-group names.
They are only intended as comments.
;
_shelx_estimated_absorpt_t_min 0.954
_shelx_estimated_absorpt_t_max 0.961

loop_
_space_group_symop_operation_xyz
'x, y, z'
'-x, -y, -z'

loop_
_atom_site_label
_atom_site_type_symbol
_atom_site_fract_x
_atom_site_fract_y
_atom_site_fract_z
_atom_site_U_iso_or_equiv
_atom_site_adp_type
_atom_site_occupancy
_atom_site_site_symmetry_order
_atom_site_calc_flag
_atom_site_refinement_flags_posn
_atom_site_refinement_flags_adp
_atom_site_refinement_flags_occupancy
_atom_site_disorder_assembly
_atom_site_disorder_group
O5 O 0.2177(3) 0.59477(19) 0.09602(18) 0.1338(13) Uani 1 1 d D U . . .
C89 C 0.2364(9) 0.6611(6) 0.0162(4) 0.143(2) Uani 0.568(5) 1 d D U P A 1
H89A H 0.2802 0.6998 0.0528 0.214 Uiso 0.568(5) 1 calc R U P A 1
H89B H 0.1975 0.6829 -0.0176 0.214 Uiso 0.568(5) 1 calc R U P A 1
H89C H 0.2785 0.6290 -0.0006 0.214 Uiso 0.568(5) 1 calc R U P A 1
C90 C 0.1639(5) 0.6170(6) 0.0382(4) 0.1400(16) Uani 0.568(5) 1 d D U P A 1
H90A H 0.1125 0.6467 0.0469 0.168 Uiso 0.568(5) 1 calc R U P A 1
H90B H 0.1279 0.5732 0.0035 0.168 Uiso 0.568(5) 1 calc R U P A 1
C91 C 0.2332(6) 0.5240(3) 0.1095(6) 0.1379(16) Uani 0.568(5) 1 d D U P A 1
H91A H 0.2642 0.5301 0.1565 0.165 Uiso 0.568(5) 1 calc R U P A 1
H91B H 0.2810 0.5033 0.0885 0.165 Uiso 0.568(5) 1 calc R U P A 1
C92 C 0.1337(8) 0.4716(3) 0.0852(5) 0.143(2) Uani 0.568(5) 1 d D U P A 1
H92A H 0.0819 0.4961 0.0985 0.215 Uiso 0.568(5) 1 calc R U P A 1
H92B H 0.1436 0.4288 0.1033 0.215 Uiso 0.568(5) 1 calc R U P A 1
H92C H 0.1115 0.4562 0.0381 0.215 Uiso 0.568(5) 1 calc R U P A 1
C89A C 0.1710(14) 0.6479(7) 0.0024(4) 0.141(2) Uani 0.432(5) 1 d D U P A 2
H89D H 0.2089 0.6897 0.0378 0.211 Uiso 0.432(5) 1 calc R U P A 2
H89E H 0.0995 0.6542 -0.0136 0.211 Uiso 0.432(5) 1 calc R U P A 2
H89F H 0.1999 0.6445 -0.0326 0.211 Uiso 0.432(5) 1 calc R U P A 2
C90A C 0.1782(4) 0.5784(4) 0.0263(2) 0.1391(15) Uani 0.432(5) 1 d D U P A 2
H90C H 0.1100 0.5485 0.0109 0.167 Uiso 0.432(5) 1 calc R U P A 2
H90D H 0.2234 0.5497 0.0083 0.167 Uiso 0.432(5) 1 calc DR U P A 2
C91A C 0.1618(8) 0.5228(4) 0.0850(7) 0.1384(15) Uani 0.432(5) 1 d D U P A 2
H91C H 0.1441 0.4972 0.0391 0.166 Uiso 0.432(5) 1 calc R U P A 2
H91D H 0.0978 0.5275 0.0946 0.166 Uiso 0.432(5) 1 calc R U P A 2
C92A C 0.2241(12) 0.4782(4) 0.1270(7) 0.141(2) Uani 0.432(5) 1 d D U P A 2
H92D H 0.2930 0.4822 0.1244 0.212 Uiso 0.432(5) 1 calc R U P A 2
H92E H 0.1919 0.4269 0.1120 0.212 Uiso 0.432(5) 1 calc R U P A 2
H92F H 0.2275 0.4967 0.1717 0.212 Uiso 0.432(5) 1 calc R U P A 2
O6 O 0.7214(4) 0.7353(2) 0.0444(2) 0.1637(15) Uani 1 1 d D U . . .
C93 C 0.7357(9) 0.6093(3) 0.0522(5) 0.170(2) Uani 0.755(6) 1 d D U P B 3
H93A H 0.7717 0.6292 0.0983 0.255 Uiso 0.755(6) 1 calc R U P B 3
H93B H 0.7641 0.5666 0.0365 0.255 Uiso 0.755(6) 1 calc R U P B 3
H93C H 0.6633 0.5950 0.0451 0.255 Uiso 0.755(6) 1 calc R U P B 3
C94 C 0.7478(9) 0.6672(3) 0.0158(4) 0.1668(17) Uani 0.755(6) 1 d D U P B 3
H94A H 0.8191 0.6754 0.0165 0.200 Uiso 0.755(6) 1 calc R U P B 3
H94B H 0.7035 0.6499 -0.0297 0.200 Uiso 0.755(6) 1 calc R U P B 3
C95 C 0.7533(8) 0.7964(3) 0.0216(4) 0.1683(18) Uani 0.755(6) 1 d D U P B 3
H95A H 0.7085 0.7924 -0.0229 0.202 Uiso 0.755(6) 1 calc R U P B 3
H95B H 0.8236 0.7949 0.0209 0.202 Uiso 0.755(6) 1 calc R U P B 3
C96 C 0.7494(9) 0.8685(2) 0.0641(5) 0.193(3) Uani 0.755(6) 1 d D U P B 3
H96A H 0.6824 0.8677 0.0694 0.289 Uiso 0.755(6) 1 calc R U P B 3
H96B H 0.7616 0.9083 0.0441 0.289 Uiso 0.755(6) 1 calc R U P B 3
H96C H 0.8019 0.8763 0.1063 0.289 Uiso 0.755(6) 1 calc R U P B 3
C93A C 0.810(2) 0.6320(12) 0.0651(15) 0.167(2) Uani 0.245(6) 1 d D U P B 4
H93D H 0.8540 0.6740 0.0978 0.250 Uiso 0.245(6) 1 calc R U P B 4
H93E H 0.8477 0.6090 0.0382 0.250 Uiso 0.245(6) 1 calc R U P B 4
H93F H 0.7871 0.5966 0.0862 0.250 Uiso 0.245(6) 1 calc R U P B 4
C94A C 0.7180(17) 0.6572(4) 0.0232(13) 0.1663(17) Uani 0.245(6) 1 d D U P B 4
H94C H 0.7165 0.6451 -0.0221 0.200 Uiso 0.245(6) 1 calc R U P B 4
H94D H 0.6551 0.6312 0.0253 0.200 Uiso 0.245(6) 1 calc R U P B 4
C95A C 0.750(2) 0.7359(8) -0.0124(9) 0.1669(17) Uani 0.245(6) 1 d D U P B 4
H95C H 0.6940 0.7075 -0.0511 0.200 Uiso 0.245(6) 1 calc R U P B 4
H95D H 0.8110 0.7123 -0.0096 0.200 Uiso 0.245(6) 1 calc R U P B 4
C96A C 0.771(2) 0.8134(11) -0.0191(12) 0.169(3) Uani 0.245(6) 1 d D U P B 4
H96D H 0.7414 0.8457 0.0078 0.254 Uiso 0.245(6) 1 d R U P B 4
H96E H 0.7404 0.8147 -0.0642 0.254 Uiso 0.245(6) 1 d R U P B 4
H96F H 0.8448 0.8300 -0.0054 0.254 Uiso 0.245(6) 1 d R U P B 4
O3 O 0.6561(3) 0.2600(2) 0.44334(16) 0.0983(10) Uani 1 1 d D U . . .
C45 C 0.6785(9) 0.3875(6) 0.4530(7) 0.1093(19) Uani 0.476(6) 1 d D U P C 5
H45A H 0.7313 0.3968 0.4952 0.164 Uiso 0.476(6) 1 calc R U P C 5
H45B H 0.6443 0.4303 0.4498 0.164 Uiso 0.476(6) 1 calc R U P C 5
H45C H 0.7098 0.3777 0.4191 0.164 Uiso 0.476(6) 1 calc R U P C 5
C46 C 0.6014(7) 0.3218(4) 0.4448(7) 0.1036(14) Uani 0.476(6) 1 d D U P C 5
H46A H 0.5745 0.3284 0.4812 0.124 Uiso 0.476(6) 1 calc R U P C 5
H46B H 0.5440 0.3145 0.4042 0.124 Uiso 0.476(6) 1 calc R U P C 5
C47 C 0.6239(11) 0.2052(4) 0.4729(5) 0.1016(13) Uani 0.476(6) 1 d D U P C 5
H47A H 0.5566 0.2117 0.4771 0.122 Uiso 0.476(6) 1 calc R U P C 5
H47B H 0.6731 0.2104 0.5164 0.122 Uiso 0.476(6) 1 calc R U P C 5
C48 C 0.6179(10) 0.1300(6) 0.4311(6) 0.1028(18) Uani 0.476(6) 1 d D U P C 5
H48A H 0.5786 0.1280 0.3863 0.154 Uiso 0.476(6) 1 calc R U P C 5
H48B H 0.5846 0.0931 0.4463 0.154 Uiso 0.476(6) 1 calc R U P C 5
H48C H 0.6867 0.1203 0.4338 0.154 Uiso 0.476(6) 1 calc R U P C 5
C46A C 0.6554(10) 0.3325(3) 0.4795(4) 0.1037(13) Uani 0.524(6) 1 d D U P C 6
H46C H 0.7237 0.3541 0.5107 0.124 Uiso 0.524(6) 1 calc R U P C 6
H46D H 0.6060 0.3314 0.5030 0.124 Uiso 0.524(6) 1 calc R U P C 6
C45A C 0.6239(9) 0.3752(7) 0.4282(5) 0.1105(19) Uani 0.524(6) 1 d D U P C 6
H45D H 0.6819 0.3878 0.4144 0.166 Uiso 0.524(6) 1 calc R U P C 6
H45E H 0.6014 0.4200 0.4458 0.166 Uiso 0.524(6) 1 calc R U P C 6
H45F H 0.5681 0.3453 0.3912 0.166 Uiso 0.524(6) 1 calc R U P C 6
C47A C 0.5864(6) 0.1944(4) 0.4335(6) 0.1012(13) Uani 0.524(6) 1 d D U P C 6
H47C H 0.5505 0.1729 0.3871 0.121 Uiso 0.524(6) 1 calc R U P C 6
H47D H 0.5356 0.2045 0.4554 0.121 Uiso 0.524(6) 1 calc R U P C 6
C48A C 0.6555(8) 0.1441(7) 0.4634(5) 0.1025(18) Uani 0.524(6) 1 d D U P C 6
H48D H 0.6875 0.1210 0.4329 0.154 Uiso 0.524(6) 1 calc R U P C 6
H48E H 0.6153 0.1064 0.4738 0.154 Uiso 0.524(6) 1 calc R U P C 6
H48F H 0.7081 0.1725 0.5028 0.154 Uiso 0.524(6) 1 calc R U P C 6
O2 O 0.9164(3) 0.1053(2) 0.20039(18) 0.1234(12) Uani 1 1 d D U . . .
C41 C 0.7729(6) 0.1708(5) 0.1684(5) 0.124(2) Uani 0.544(4) 1 d D U P D 7
H41A H 0.7411 0.1711 0.2018 0.185 Uiso 0.544(4) 1 calc R U P D 7
H41B H 0.7222 0.1751 0.1287 0.185 Uiso 0.544(4) 1 calc R U P D 7
H41C H 0.8285 0.2119 0.1829 0.185 Uiso 0.544(4) 1 calc R U P D 7
C42 C 0.8146(5) 0.0997(4) 0.1558(4) 0.1273(14) Uani 0.544(4) 1 d D U P D 7
H42A H 0.7694 0.0596 0.1606 0.153 Uiso 0.544(4) 1 calc R U P D 7
H42B H 0.8160 0.0879 0.1111 0.153 Uiso 0.544(4) 1 calc R U P D 7
C43 C 0.9421(10) 0.0358(4) 0.2131(4) 0.1278(15) Uani 0.544(4) 1 d D U P D 7
H43A H 0.8866 0.0105 0.2235 0.153 Uiso 0.544(4) 1 calc R U P D 7
H43B H 1.0048 0.0446 0.2509 0.153 Uiso 0.544(4) 1 calc R U P D 7
C44 C 0.9587(9) -0.0124(4) 0.1555(5) 0.136(2) Uani 0.544(4) 1 d D U P D 7
H44A H 0.9294 0.0058 0.1171 0.203 Uiso 0.544(4) 1 d R U P D 7
H44B H 0.9259 -0.0626 0.1485 0.203 Uiso 0.544(4) 1 d R U P D 7
H44C H 1.0318 -0.0116 0.1637 0.203 Uiso 0.544(4) 1 d R U P D 7
C42A C 0.8293(7) 0.1438(7) 0.1904(4) 0.1270(15) Uani 0.456(4) 1 d D U P D 8
H42C H 0.8444 0.1880 0.2260 0.152 Uiso 0.456(4) 1 calc R U P D 8
H42D H 0.7699 0.1119 0.1911 0.152 Uiso 0.456(4) 1 calc R U P D 8
C41A C 0.8035(9) 0.1657(7) 0.1268(5) 0.130(2) Uani 0.456(4) 1 d D U P D 8
H41D H 0.8019 0.2184 0.1343 0.195 Uiso 0.456(4) 1 calc R U P D 8
H41E H 0.7367 0.1393 0.0982 0.195 Uiso 0.456(4) 1 calc R U P D 8
H41F H 0.8551 0.1538 0.1067 0.195 Uiso 0.456(4) 1 calc R U P D 8
C43A C 0.8941(7) 0.0265(2) 0.1791(6) 0.1273(14) Uani 0.456(4) 1 d D U P D 8
H43C H 0.8738 0.0118 0.1316 0.153 Uiso 0.456(4) 1 calc R U P D 8
H43D H 0.8365 0.0085 0.1919 0.153 Uiso 0.456(4) 1 calc R U P D 8
C44A C 0.9862(9) -0.0077(4) 0.2085(7) 0.129(2) Uani 0.456(4) 1 d D U P D 8
H44D H 1.0481 0.0205 0.2083 0.193 Uiso 0.456(4) 1 d R U P D 8
H44E H 0.9784 -0.0580 0.1836 0.193 Uiso 0.456(4) 1 d R U P D 8
H44F H 0.9911 -0.0079 0.2529 0.193 Uiso 0.456(4) 1 d R U P D 8
Si1 Si 1.25845(10) 0.16113(7) 0.37470(6) 0.0641(4) Uani 1 1 d . . . . .
Si2 Si 1.10827(11) 0.27624(7) 0.19754(6) 0.0712(4) Uani 1 1 d . . . . .
Si3 Si 0.39654(11) 0.65874(7) 0.33090(6) 0.0717(4) Uani 1 1 d . . . . .
Si4 Si 0.14975(11) 0.77804(7) 0.18853(8) 0.0852(5) Uani 1 1 d . . . . .
Li1 Li 1.1110(6) 0.2841(4) 0.3615(4) 0.080(2) Uani 1 1 d . . . . .
Li2 Li 1.0093(6) 0.1759(4) 0.2752(4) 0.075(2) Uani 1 1 d . . . . .
Li3 Li 0.8970(6) 0.2378(4) 0.3566(3) 0.0609(19) Uani 1 1 d . . . . .
Li4 Li 0.7615(6) 0.2503(4) 0.4037(4) 0.081(2) Uani 1 1 d . . . . .
Li5 Li 0.4209(6) 0.7804(4) 0.2505(4) 0.075(2) Uani 1 1 d . . . . .
Li6 Li 0.3150(7) 0.6704(4) 0.1671(4) 0.081(2) Uani 1 1 d . . . . .
Li7 Li 0.4897(6) 0.7320(4) 0.1385(4) 0.073(2) Uani 1 1 d . . . . .
Li8 Li 0.6169(8) 0.7411(5) 0.0839(4) 0.097(3) Uani 1 1 d . . . . .
O1 O 1.1966(3) 0.3645(2) 0.43246(17) 0.1061(11) Uani 1 1 d . U . . .
O4 O 0.4987(3) 0.86293(16) 0.32396(15) 0.0823(9) Uani 1 1 d . . . . .
N1 N 0.7587(3) 0.16855(16) 0.32961(17) 0.0593(9) Uani 1 1 d . . . . .
N2 N 0.9708(3) 0.14937(16) 0.35980(17) 0.0587(9) Uani 1 1 d . . . . .
N3 N 1.1341(3) 0.17449(16) 0.36132(15) 0.0560(9) Uani 1 1 d . . . . .
N4 N 0.8903(3) 0.32044(17) 0.42976(18) 0.0633(10) Uani 1 1 d . . . . .
N5 N 0.9566(3) 0.31559(17) 0.31871(16) 0.0586(9) Uani 1 1 d . . . . .
N6 N 1.0544(3) 0.27784(17) 0.25674(15) 0.0576(9) Uani 1 1 d . . . . .
N7 N 0.4912(3) 0.66519(18) 0.05528(17) 0.0770(12) Uani 1 1 d . . . . .
N8 N 0.4651(3) 0.64182(17) 0.17275(17) 0.0667(10) Uani 1 1 d . . . . .
N9 N 0.4168(3) 0.67150(17) 0.26197(16) 0.0612(10) Uani 1 1 d . . . . .
N10 N 0.6171(3) 0.80991(18) 0.16468(18) 0.0754(11) Uani 1 1 d . . . . .
N11 N 0.4105(3) 0.81492(17) 0.16101(17) 0.0649(9) Uani 1 1 d . U . . .
N12 N 0.2679(3) 0.77411(17) 0.17988(16) 0.0644(10) Uani 1 1 d . . . . .
C1 C 0.6205(4) 0.2294(3) 0.2859(2) 0.0722(13) Uani 1 1 d . . . . .
H1 H 0.6644 0.2746 0.3063 0.087 Uiso 1 1 calc R U . . .
C2 C 0.5204(5) 0.2306(3) 0.2519(3) 0.0916(16) Uani 1 1 d . . . . .
H2 H 0.4969 0.2758 0.2490 0.110 Uiso 1 1 calc R U . . .
C3 C 0.4552(4) 0.1661(4) 0.2224(3) 0.1068(19) Uani 1 1 d . . . . .
H3 H 0.3855 0.1659 0.2002 0.128 Uiso 1 1 calc R U . . .
C4 C 0.4924(5) 0.1022(3) 0.2256(3) 0.1051(19) Uani 1 1 d . . . . .
H4 H 0.4480 0.0573 0.2043 0.126 Uiso 1 1 calc R U . . .
C5 C 0.5916(4) 0.1008(3) 0.2585(3) 0.0853(15) Uani 1 1 d . . . . .
H5 H 0.6143 0.0550 0.2587 0.102 Uiso 1 1 calc R U . . .
C6 C 0.6609(4) 0.1645(2) 0.2919(2) 0.0619(12) Uani 1 1 d . . . . .
C7 C 0.7910(3) 0.0982(2) 0.3301(2) 0.0698(13) Uani 1 1 d . . . . .
H7A H 0.7893 0.0741 0.2862 0.084 Uiso 1 1 calc R U . . .
H7B H 0.7429 0.0671 0.3421 0.084 Uiso 1 1 calc R U . . .
C8 C 0.8957(3) 0.1043(2) 0.3761(2) 0.0687(13) Uani 1 1 d . . . . .
H8A H 0.8969 0.1263 0.4203 0.082 Uiso 1 1 calc R U . . .
H8B H 0.9145 0.0549 0.3752 0.082 Uiso 1 1 calc R U . . .
C9 C 1.0642(4) 0.1379(2) 0.37869(19) 0.0536(11) Uani 1 1 d . . . . .
C10 C 1.0962(3) 0.0836(2) 0.4196(2) 0.0581(11) Uani 1 1 d . . . . .
C11 C 1.1137(3) 0.0156(2) 0.3927(2) 0.0710(13) Uani 1 1 d . . . . .
H11 H 1.1051 0.0025 0.3481 0.085 Uiso 1 1 calc R U . . .
C12 C 1.1432(4) -0.0331(3) 0.4297(3) 0.0943(17) Uani 1 1 d . . . . .
H12 H 1.1566 -0.0793 0.4109 0.113 Uiso 1 1 calc R U . . .
C13 C 1.1532(5) -0.0154(4) 0.4930(4) 0.114(2) Uani 1 1 d . . . . .
H13 H 1.1731 -0.0493 0.5187 0.137 Uiso 1 1 calc R U . . .
C14 C 1.1341(4) 0.0529(5) 0.5209(3) 0.109(2) Uani 1 1 d . . . . .
H14 H 1.1417 0.0654 0.5654 0.131 Uiso 1 1 calc R U . . .
C15 C 1.1045(4) 0.1021(3) 0.4838(2) 0.0781(14) Uani 1 1 d . . . . .
H15 H 1.0899 0.1480 0.5022 0.094 Uiso 1 1 calc R U . . .
C16 C 1.2715(4) 0.0806(2) 0.3152(2) 0.0836(15) Uani 1 1 d . . . . .
H16A H 1.2543 0.0356 0.3274 0.125 Uiso 1 1 calc R U . . .
H16B H 1.3417 0.0847 0.3149 0.125 Uiso 1 1 calc R U . . .
H16C H 1.2254 0.0794 0.2722 0.125 Uiso 1 1 calc R U . . .
C17 C 1.3308(3) 0.1516(3) 0.4571(2) 0.0842(15) Uani 1 1 d . . . . .
H17A H 1.3299 0.1948 0.4893 0.126 Uiso 1 1 calc R U . . .
H17B H 1.4013 0.1470 0.4599 0.126 Uiso 1 1 calc R U . . .
H17C H 1.2992 0.1080 0.4652 0.126 Uiso 1 1 calc R U . . .
C18 C 1.3263(4) 0.2435(2) 0.3629(2) 0.0872(15) Uani 1 1 d . . . . .
H18A H 1.2857 0.2553 0.3232 0.131 Uiso 1 1 calc R U . . .
H18B H 1.3925 0.2337 0.3597 0.131 Uiso 1 1 calc R U . . .
H18C H 1.3363 0.2848 0.3995 0.131 Uiso 1 1 calc R U . . .
C19 C 0.9053(4) 0.2717(3) 0.5212(3) 0.0842(15) Uani 1 1 d . . . . .
H19 H 0.8868 0.2241 0.4934 0.101 Uiso 1 1 calc R U . . .
C20 C 0.9222(5) 0.2791(4) 0.5853(3) 0.111(2) Uani 1 1 d . . . . .
H20 H 0.9128 0.2368 0.6008 0.133 Uiso 1 1 calc R U . . .
C21 C 0.9530(5) 0.3470(5) 0.6287(3) 0.127(2) Uani 1 1 d . . . . .
H21 H 0.9643 0.3521 0.6734 0.152 Uiso 1 1 calc R U . . .
C22 C 0.9663(5) 0.4064(4) 0.6039(3) 0.114(2) Uani 1 1 d . . . . .
H22 H 0.9897 0.4533 0.6326 0.137 Uiso 1 1 calc R U . . .
C23 C 0.9472(4) 0.4004(3) 0.5396(3) 0.0894(16) Uani 1 1 d . . . . .
H23 H 0.9563 0.4433 0.5248 0.107 Uiso 1 1 calc R U . . .
C24 C 0.9143(4) 0.3322(3) 0.4945(3) 0.0692(13) Uani 1 1 d . . . . .
C25 C 0.9109(4) 0.3858(2) 0.4079(2) 0.0745(14) Uani 1 1 d . . . . .
H25A H 0.9826 0.4087 0.4306 0.089 Uiso 1 1 calc R U . . .
H25B H 0.8670 0.4213 0.4185 0.089 Uiso 1 1 calc R U . . .
C26 C 0.8914(4) 0.3673(2) 0.3367(2) 0.0733(14) Uani 1 1 d . . . . .
H26A H 0.8192 0.3456 0.3141 0.088 Uiso 1 1 calc R U . . .
H26B H 0.9044 0.4125 0.3229 0.088 Uiso 1 1 calc R U . . .
C27 C 0.9925(3) 0.3235(2) 0.2724(2) 0.0551(11) Uani 1 1 d . . . . .
C28 C 0.9655(4) 0.3834(2) 0.2376(2) 0.0556(11) Uani 1 1 d . . . . .
C29 C 0.8715(4) 0.3781(3) 0.1941(2) 0.0819(15) Uani 1 1 d . . . . .
H29 H 0.8222 0.3364 0.1855 0.098 Uiso 1 1 calc R U . . .
C30 C 0.8468(5) 0.4332(4) 0.1619(3) 0.1098(19) Uani 1 1 d . . . . .
H30 H 0.7818 0.4286 0.1305 0.132 Uiso 1 1 calc R U . . .
C31 C 0.9173(6) 0.4938(3) 0.1762(3) 0.111(2) Uani 1 1 d . . . . .
H31 H 0.9006 0.5324 0.1555 0.133 Uiso 1 1 calc R U . . .
C32 C 1.0104(5) 0.4993(3) 0.2195(3) 0.0907(16) Uani 1 1 d . . . . .
H32 H 1.0591 0.5416 0.2289 0.109 Uiso 1 1 calc R U . . .
C33 C 1.0355(4) 0.4446(2) 0.2499(2) 0.0652(12) Uani 1 1 d . . . . .
H33 H 1.1018 0.4488 0.2798 0.078 Uiso 1 1 calc R U . . .
C34 C 1.0274(4) 0.2916(3) 0.1202(2) 0.0970(17) Uani 1 1 d . . . . .
H34A H 0.9641 0.2567 0.1036 0.145 Uiso 1 1 calc R U . . .
H34B H 1.0638 0.2849 0.0890 0.145 Uiso 1 1 calc R U . . .
H34C H 1.0115 0.3414 0.1272 0.145 Uiso 1 1 calc R U . . .
C35 C 1.2293(4) 0.3417(3) 0.2232(3) 0.0978(17) Uani 1 1 d . . . . .
H35A H 1.2145 0.3918 0.2291 0.147 Uiso 1 1 calc R U . . .
H35B H 1.2619 0.3322 0.1900 0.147 Uiso 1 1 calc R U . . .
H35C H 1.2751 0.3352 0.2638 0.147 Uiso 1 1 calc R U . . .
C36 C 1.1407(4) 0.1826(2) 0.1784(2) 0.0952(17) Uani 1 1 d . . . . .
H36A H 1.1888 0.1735 0.2170 0.143 Uiso 1 1 calc R U . . .
H36B H 1.1715 0.1786 0.1443 0.143 Uiso 1 1 calc R U . . .
H36C H 1.0787 0.1467 0.1638 0.143 Uiso 1 1 calc R U . . .
C37 C 1.3467(6) 0.4478(4) 0.4370(4) 0.159(3) Uani 1 1 d . . . . .
H37A H 1.3741 0.4488 0.4829 0.238 Uiso 1 1 calc R U . . .
H37B H 1.3673 0.4954 0.4302 0.238 Uiso 1 1 calc R U . . .
H37C H 1.3733 0.4101 0.4124 0.238 Uiso 1 1 calc R U . . .
C38 C 1.2351(6) 0.4312(3) 0.4152(3) 0.146(3) Uani 1 1 d . . . . .
H38A H 1.2086 0.4241 0.3678 0.175 Uiso 1 1 calc R U . . .
H38B H 1.2083 0.4735 0.4345 0.175 Uiso 1 1 calc R U . . .
C39 C 1.2057(5) 0.3781(3) 0.4977(3) 0.1165(13) Uani 1 1 d . U . . .
H39A H 1.1638 0.4156 0.5075 0.140 Uiso 1 1 calc R U . . .
H39B H 1.2774 0.3969 0.5245 0.140 Uiso 1 1 calc R U . . .
C40 C 1.1715(5) 0.3101(3) 0.5129(3) 0.1196(17) Uani 1 1 d . U . . .
H40A H 1.1000 0.2924 0.4871 0.179 Uiso 1 1 calc R U . . .
H40B H 1.1788 0.3198 0.5588 0.179 Uiso 1 1 calc R U . . .
H40C H 1.2130 0.2731 0.5030 0.179 Uiso 1 1 calc R U . . .
C49 C 0.4367(4) 0.6043(3) -0.0603(2) 0.0923(17) Uani 1 1 d . . . . .
H49 H 0.4315 0.5572 -0.0519 0.111 Uiso 1 1 calc R U . . .
C50 C 0.4178(5) 0.6098(3) -0.1221(3) 0.109(2) Uani 1 1 d . . . . .
H50 H 0.4017 0.5665 -0.1554 0.131 Uiso 1 1 calc R U . . .
C51 C 0.4210(5) 0.6753(5) -0.1377(3) 0.121(2) Uani 1 1 d . . . . .
H51 H 0.4068 0.6782 -0.1812 0.146 Uiso 1 1 calc R U . . .
C52 C 0.4461(5) 0.7390(4) -0.0877(3) 0.115(2) Uani 1 1 d . . . . .
H52 H 0.4482 0.7856 -0.0972 0.138 Uiso 1 1 calc R U . . .
C53 C 0.4674(4) 0.7336(3) -0.0250(3) 0.0941(17) Uani 1 1 d . . . . .
H53 H 0.4852 0.7771 0.0083 0.113 Uiso 1 1 calc R U . . .
C54 C 0.4638(4) 0.6660(3) -0.0086(2) 0.0776(14) Uani 1 1 d . . . . .
C55 C 0.4785(4) 0.5928(2) 0.0659(2) 0.0861(16) Uani 1 1 d . . . . .
H55A H 0.5172 0.5619 0.0438 0.103 Uiso 1 1 calc R U . . .
H55B H 0.4058 0.5711 0.0466 0.103 Uiso 1 1 calc DR U . . .
C56 C 0.5142(4) 0.5926(2) 0.1366(2) 0.0835(16) Uani 1 1 d . . . . .
H56A H 0.4989 0.5424 0.1413 0.100 Uiso 1 1 calc R U . . .
H56B H 0.5889 0.6079 0.1547 0.100 Uiso 1 1 calc R U . . .
C57 C 0.4693(3) 0.6329(2) 0.2296(2) 0.0606(12) Uani 1 1 d . . . . .
C58 C 0.5322(5) 0.5797(3) 0.2578(2) 0.0728(14) Uani 1 1 d . . . . .
C59 C 0.6360(5) 0.5999(3) 0.2842(2) 0.0938(17) Uani 1 1 d . . . . .
H59 H 0.6664 0.6467 0.2843 0.113 Uiso 1 1 calc R U . . .
C60 C 0.6976(6) 0.5513(5) 0.3112(3) 0.136(3) Uani 1 1 d . . . . .
H60 H 0.7693 0.5650 0.3297 0.163 Uiso 1 1 calc R U . . .
C61 C 0.6518(9) 0.4841(5) 0.3102(4) 0.153(4) Uani 1 1 d . . . . .
H61 H 0.6928 0.4511 0.3281 0.183 Uiso 1 1 calc R U . . .
C62 C 0.5495(8) 0.4631(4) 0.2845(4) 0.135(3) Uani 1 1 d . . . . .
H62 H 0.5197 0.4161 0.2845 0.162 Uiso 1 1 calc R U . . .
C63 C 0.4887(5) 0.5111(3) 0.2580(2) 0.0930(17) Uani 1 1 d . . . . .
H63 H 0.4172 0.4968 0.2399 0.112 Uiso 1 1 calc R U . . .
C64 C 0.5079(4) 0.6484(3) 0.3972(2) 0.0928(16) Uani 1 1 d . . . . .
H64A H 0.5305 0.6018 0.3844 0.139 Uiso 1 1 calc R U . . .
H64B H 0.4887 0.6493 0.4358 0.139 Uiso 1 1 calc R U . . .
H64C H 0.5632 0.6886 0.4064 0.139 Uiso 1 1 calc R U . . .
C65 C 0.2962(4) 0.5797(3) 0.3151(2) 0.1021(18) Uani 1 1 d . . . . .
H65A H 0.2394 0.5795 0.2765 0.153 Uiso 1 1 calc R U . . .
H65B H 0.2720 0.5837 0.3521 0.153 Uiso 1 1 calc R U . . .
H65C H 0.3245 0.5342 0.3084 0.153 Uiso 1 1 calc R U . . .
C66 C 0.3469(4) 0.7408(3) 0.3621(3) 0.1035(18) Uani 1 1 d . . . . .
H66A H 0.4038 0.7798 0.3878 0.155 Uiso 1 1 calc R U . . .
H66B H 0.3073 0.7289 0.3890 0.155 Uiso 1 1 calc R U . . .
H66C H 0.3032 0.7572 0.3259 0.155 Uiso 1 1 calc R U . . .
C67 C 0.7537(4) 0.7495(3) 0.2104(3) 0.1036(11) Uani 1 1 d . U . . .
H67 H 0.7148 0.7047 0.1830 0.124 Uiso 1 1 calc R U . . .
C68 C 0.8488(5) 0.7490(3) 0.2530(3) 0.1128(12) Uani 1 1 d . U . . .
H68 H 0.8747 0.7044 0.2551 0.135 Uiso 1 1 calc R U . . .
C69 C 0.9044(5) 0.8129(4) 0.2917(3) 0.1153(12) Uani 1 1 d . U . . .
H69 H 0.9701 0.8127 0.3206 0.138 Uiso 1 1 calc R U . . .
C70 C 0.8696(5) 0.8760(3) 0.2904(3) 0.1102(12) Uani 1 1 d . U . . .
H70 H 0.9097 0.9197 0.3193 0.132 Uiso 1 1 calc R U . . .
C71 C 0.7765(4) 0.8789(3) 0.2480(3) 0.1004(11) Uani 1 1 d . U . . .
H71 H 0.7543 0.9248 0.2465 0.120 Uiso 1 1 calc R U . . .
C72 C 0.7131(5) 0.8142(3) 0.2066(3) 0.0953(11) Uani 1 1 d . U . . .
C73 C 0.5765(4) 0.8787(2) 0.1719(3) 0.0856(15) Uani 1 1 d . . . . .
H73A H 0.6112 0.9131 0.1544 0.103 Uiso 1 1 calc R U . . .
H73B H 0.5908 0.9008 0.2182 0.103 Uiso 1 1 calc R U . . .
C74 C 0.4657(4) 0.8678(2) 0.1380(3) 0.0860(16) Uani 1 1 d . . . . .
H74A H 0.4519 0.8498 0.0912 0.103 Uiso 1 1 calc R U . . .
H74B H 0.4407 0.9151 0.1451 0.103 Uiso 1 1 calc R U . . .
C75 C 0.3161(4) 0.8191(2) 0.1559(2) 0.0645(10) Uani 1 1 d . U . . .
C76 C 0.2615(3) 0.8734(2) 0.1231(2) 0.0650(12) Uani 1 1 d . . . . .
C77 C 0.2547(4) 0.9407(3) 0.1571(3) 0.0872(12) Uani 1 1 d . U . . .
H77 H 0.2875 0.9541 0.2025 0.105 Uiso 1 1 calc R U . . .
C78 C 0.2027(4) 0.9889(3) 0.1282(3) 0.0983(12) Uani 1 1 d . U . . .
H78 H 0.1980 1.0347 0.1530 0.118 Uiso 1 1 calc R U . . .
C79 C 0.1581(5) 0.9707(3) 0.0640(3) 0.1078(14) Uani 1 1 d . U . . .
H79 H 0.1233 1.0047 0.0433 0.129 Uiso 1 1 calc R U . . .
C80 C 0.1618(5) 0.9039(4) 0.0280(3) 0.130(2) Uani 1 1 d . . . . .
H80 H 0.1269 0.8909 -0.0171 0.156 Uiso 1 1 calc R U . . .
C81 C 0.2162(5) 0.8560(3) 0.0572(3) 0.1049(19) Uani 1 1 d . . . . .
H81 H 0.2226 0.8110 0.0320 0.126 Uiso 1 1 calc R U . . .
C82 C 0.1536(4) 0.8524(3) 0.2580(3) 0.1086(19) Uani 1 1 d . . . . .
H82A H 0.2092 0.8499 0.2962 0.163 Uiso 1 1 calc R U . . .
H82B H 0.0889 0.8468 0.2664 0.163 Uiso 1 1 calc R U . . .
H82C H 0.1646 0.8998 0.2479 0.163 Uiso 1 1 calc R U . . .
C83 C 0.0443(4) 0.7879(3) 0.1175(3) 0.126(2) Uani 1 1 d . . . . .
H83A H 0.0574 0.8362 0.1094 0.189 Uiso 1 1 calc R U . . .
H83B H -0.0202 0.7828 0.1263 0.189 Uiso 1 1 calc R U . . .
H83C H 0.0402 0.7500 0.0796 0.189 Uiso 1 1 calc R U . . .
C84 C 0.1108(4) 0.6896(3) 0.2051(3) 0.1072(19) Uani 1 1 d . . . . .
H84A H 0.1034 0.6497 0.1679 0.161 Uiso 1 1 calc R U . . .
H84B H 0.0458 0.6903 0.2132 0.161 Uiso 1 1 calc R U . . .
H84C H 0.1628 0.6823 0.2430 0.161 Uiso 1 1 calc R U . . .
C85 C 0.6447(4) 0.8058(3) 0.3426(3) 0.1083(19) Uani 1 1 d . . . . .
H85A H 0.6118 0.7683 0.3574 0.163 Uiso 1 1 calc R U . . .
H85B H 0.7182 0.8141 0.3651 0.163 Uiso 1 1 calc R U . . .
H85C H 0.6312 0.7894 0.2961 0.163 Uiso 1 1 calc R U . . .
C86 C 0.6047(5) 0.8729(3) 0.3561(3) 0.1064(18) Uani 1 1 d . . . . .
H86A H 0.6189 0.8896 0.4031 0.128 Uiso 1 1 calc R U . . .
H86B H 0.6391 0.9111 0.3420 0.128 Uiso 1 1 calc R U . . .
C87 C 0.4573(5) 0.9299(3) 0.3358(3) 0.1043(18) Uani 1 1 d . . . . .
H87A H 0.3898 0.9248 0.3028 0.125 Uiso 1 1 calc R U . . .
H87B H 0.5022 0.9702 0.3312 0.125 Uiso 1 1 calc R U . . .
C88 C 0.4461(5) 0.9497(3) 0.4017(3) 0.134(2) Uani 1 1 d . . . . .
H88A H 0.4025 0.9098 0.4070 0.201 Uiso 1 1 calc R U . . .
H88B H 0.4154 0.9943 0.4061 0.201 Uiso 1 1 calc R U . . .
H88C H 0.5132 0.9580 0.4348 0.201 Uiso 1 1 calc R U . . .

loop_
_atom_site_aniso_label
_atom_site_aniso_U_11
_atom_site_aniso_U_22
_atom_site_aniso_U_33
_atom_site_aniso_U_23
_atom_site_aniso_U_13
_atom_site_aniso_U_12
O5 0.170(3) 0.086(2) 0.113(2) 0.020(2) 0.009(2) -0.005(2)
C89 0.173(4) 0.096(3) 0.119(3) 0.016(3) 0.005(3) -0.003(3)
C90 0.174(4) 0.091(3) 0.118(3) 0.017(2) 0.007(3) -0.004(3)
C91 0.172(4) 0.088(3) 0.118(3) 0.018(3) 0.007(3) -0.006(3)
C92 0.177(4) 0.095(3) 0.123(3) 0.021(3) 0.009(3) -0.008(3)
C89A 0.174(4) 0.095(3) 0.118(3) 0.021(3) 0.008(4) -0.005(3)
C90A 0.173(4) 0.090(2) 0.118(3) 0.017(2) 0.007(3) -0.003(3)
C91A 0.173(4) 0.089(2) 0.118(3) 0.018(2) 0.008(3) -0.006(3)
C92A 0.175(4) 0.095(3) 0.119(3) 0.022(3) 0.008(3) -0.008(3)
O6 0.177(3) 0.183(4) 0.173(4) 0.044(3) 0.108(3) 0.063(3)
C93 0.182(4) 0.183(5) 0.180(4) 0.043(4) 0.103(4) 0.066(4)
C94 0.179(4) 0.185(4) 0.176(4) 0.043(3) 0.107(3) 0.063(3)
C95 0.181(4) 0.186(4) 0.177(4) 0.044(3) 0.107(3) 0.058(3)
C96 0.200(5) 0.202(5) 0.196(5) 0.044(4) 0.095(4) 0.038(5)
C93A 0.179(4) 0.184(5) 0.176(4) 0.045(4) 0.105(4) 0.063(4)
C94A 0.179(4) 0.185(4) 0.175(4) 0.044(3) 0.107(3) 0.063(3)
C95A 0.179(4) 0.185(4) 0.176(4) 0.044(3) 0.107(3) 0.061(3)
C96A 0.183(4) 0.187(5) 0.177(5) 0.046(4) 0.105(4) 0.058(4)
O3 0.083(2) 0.121(3) 0.101(2) 0.025(2) 0.0462(19) 0.0133(18)
C45 0.088(4) 0.123(4) 0.112(3) 0.015(3) 0.032(3) 0.022(3)
C46 0.085(3) 0.124(3) 0.105(3) 0.019(2) 0.042(2) 0.017(2)
C47 0.085(3) 0.125(3) 0.102(3) 0.024(2) 0.045(2) 0.009(2)
C48 0.087(3) 0.124(4) 0.103(4) 0.026(3) 0.042(3) 0.007(3)
C46A 0.085(3) 0.125(3) 0.105(3) 0.018(2) 0.043(2) 0.017(2)
C45A 0.090(4) 0.123(4) 0.113(3) 0.015(3) 0.032(3) 0.019(3)
C47A 0.085(3) 0.125(3) 0.101(3) 0.024(3) 0.046(2) 0.009(2)
C48A 0.087(3) 0.123(4) 0.103(3) 0.025(3) 0.044(3) 0.005(3)
O2 0.139(3) 0.112(2) 0.114(3) 0.014(2) 0.047(2) 0.003(2)
C41 0.141(4) 0.114(3) 0.113(4) 0.015(3) 0.049(3) 0.009(3)
C42 0.143(3) 0.116(3) 0.115(3) 0.012(3) 0.046(3) 0.004(3)
C43 0.142(3) 0.115(3) 0.116(3) 0.012(3) 0.044(3) 0.004(3)
C44 0.146(4) 0.123(3) 0.125(4) 0.013(3) 0.038(3) 0.010(3)
C42A 0.143(3) 0.115(3) 0.116(3) 0.012(3) 0.047(3) 0.003(3)
C41A 0.144(4) 0.116(3) 0.122(4) 0.010(3) 0.049(3) 0.006(3)
C43A 0.142(3) 0.116(3) 0.115(3) 0.011(3) 0.046(3) 0.004(3)
C44A 0.143(4) 0.119(3) 0.115(4) 0.013(3) 0.042(3) 0.007(3)
Si1 0.0635(9) 0.0579(8) 0.0775(9) 0.0215(7) 0.0292(8) 0.0103(6)
Si2 0.0935(11) 0.0601(8) 0.0777(9) 0.0255(7) 0.0457(9) 0.0187(7)
Si3 0.0862(11) 0.0612(8) 0.0727(9) 0.0192(7) 0.0312(8) 0.0114(7)
Si4 0.0713(11) 0.0637(9) 0.1227(13) 0.0326(9) 0.0287(10) 0.0091(7)
Li1 0.081(6) 0.060(5) 0.083(6) 0.003(4) 0.017(5) -0.002(4)
Li2 0.097(6) 0.053(4) 0.070(5) 0.014(4) 0.023(5) 0.004(4)
Li3 0.068(5) 0.052(4) 0.076(5) 0.018(4) 0.040(4) 0.012(3)
Li4 0.084(6) 0.064(5) 0.114(7) 0.020(5) 0.063(6) 0.004(4)
Li5 0.093(6) 0.050(4) 0.073(5) 0.001(4) 0.025(5) 0.005(4)
Li6 0.094(7) 0.062(5) 0.076(5) 0.019(4) 0.014(5) 0.005(4)
Li7 0.094(6) 0.059(5) 0.077(5) 0.024(4) 0.036(5) 0.027(4)
Li8 0.114(8) 0.099(7) 0.093(6) 0.022(5) 0.052(6) 0.028(6)
O1 0.120(3) 0.087(2) 0.092(2) 0.003(2) 0.017(2) 0.0220(19)
O4 0.089(3) 0.066(2) 0.075(2) 0.0085(17) 0.011(2) 0.0019(19)
N1 0.057(3) 0.044(2) 0.084(3) 0.0208(19) 0.029(2) 0.0115(18)
N2 0.056(3) 0.047(2) 0.087(3) 0.0277(19) 0.034(2) 0.0115(18)
N3 0.058(2) 0.051(2) 0.069(2) 0.0254(18) 0.027(2) 0.0094(17)
N4 0.083(3) 0.043(2) 0.077(3) 0.0146(19) 0.046(2) 0.0054(18)
N5 0.071(3) 0.046(2) 0.072(2) 0.0233(18) 0.036(2) 0.0102(18)
N6 0.067(3) 0.048(2) 0.068(2) 0.0217(18) 0.030(2) 0.0135(18)
N7 0.131(4) 0.050(2) 0.062(3) 0.022(2) 0.041(2) 0.026(2)
N8 0.104(3) 0.050(2) 0.054(2) 0.0163(19) 0.031(2) 0.026(2)
N9 0.076(3) 0.048(2) 0.064(2) 0.0162(18) 0.026(2) 0.0138(19)
N10 0.088(3) 0.057(2) 0.092(3) 0.018(2) 0.042(3) 0.025(2)
N11 0.077(2) 0.0461(17) 0.079(2) 0.0190(16) 0.031(2) 0.0146(18)
N12 0.070(3) 0.050(2) 0.075(2) 0.0195(19) 0.023(2) 0.0123(18)
C1 0.066(4) 0.068(3) 0.089(4) 0.025(3) 0.030(3) 0.007(3)
C2 0.081(5) 0.102(5) 0.116(5) 0.052(4) 0.044(4) 0.035(4)
C3 0.055(4) 0.131(6) 0.129(5) 0.038(5) 0.020(4) 0.006(4)
C4 0.081(5) 0.086(4) 0.137(5) 0.019(4) 0.029(4) -0.004(4)
C5 0.060(4) 0.066(3) 0.122(5) 0.012(3) 0.028(4) 0.001(3)
C6 0.066(4) 0.052(3) 0.078(3) 0.019(3) 0.038(3) 0.007(3)
C7 0.067(4) 0.050(3) 0.107(4) 0.028(3) 0.044(3) 0.012(2)
C8 0.069(4) 0.048(3) 0.104(4) 0.030(3) 0.040(3) 0.017(2)
C9 0.068(3) 0.042(2) 0.053(3) 0.008(2) 0.024(3) 0.007(2)
C10 0.053(3) 0.059(3) 0.066(3) 0.025(3) 0.020(2) 0.003(2)
C11 0.072(3) 0.052(3) 0.092(4) 0.030(3) 0.022(3) 0.014(2)
C12 0.094(4) 0.075(4) 0.129(5) 0.055(4) 0.037(4) 0.021(3)
C13 0.084(5) 0.134(6) 0.149(7) 0.102(6) 0.031(5) 0.015(4)
C14 0.079(4) 0.169(7) 0.085(4) 0.067(5) 0.017(3) -0.002(4)
C15 0.082(4) 0.091(4) 0.073(4) 0.038(3) 0.031(3) 0.009(3)
C16 0.092(4) 0.072(3) 0.101(4) 0.024(3) 0.046(3) 0.026(3)
C17 0.063(4) 0.111(4) 0.079(3) 0.030(3) 0.019(3) 0.013(3)
C18 0.076(4) 0.079(3) 0.121(4) 0.035(3) 0.047(3) 0.011(3)
C19 0.104(4) 0.069(3) 0.079(4) 0.023(3) 0.029(3) 0.008(3)
C20 0.133(6) 0.113(5) 0.102(5) 0.049(4) 0.046(4) 0.019(4)
C21 0.164(7) 0.137(6) 0.095(5) 0.034(5) 0.059(5) 0.027(5)
C22 0.145(6) 0.106(5) 0.091(5) -0.001(4) 0.055(4) 0.017(4)
C23 0.116(5) 0.069(4) 0.094(4) 0.006(3) 0.058(4) 0.013(3)
C24 0.072(4) 0.061(3) 0.086(4) 0.018(3) 0.041(3) 0.013(2)
C25 0.098(4) 0.049(3) 0.100(4) 0.025(3) 0.059(3) 0.017(2)
C26 0.089(4) 0.055(3) 0.102(4) 0.037(3) 0.055(3) 0.024(3)
C27 0.056(3) 0.044(3) 0.061(3) 0.013(2) 0.015(2) 0.000(2)
C28 0.065(3) 0.051(3) 0.058(3) 0.023(2) 0.023(3) 0.013(2)
C29 0.079(4) 0.076(3) 0.085(4) 0.034(3) 0.012(3) 0.008(3)
C30 0.110(5) 0.120(5) 0.094(4) 0.047(4) 0.007(4) 0.032(4)
C31 0.137(6) 0.084(5) 0.118(5) 0.050(4) 0.031(5) 0.027(4)
C32 0.112(5) 0.066(4) 0.098(4) 0.029(3) 0.036(4) 0.005(3)
C33 0.077(3) 0.050(3) 0.074(3) 0.029(3) 0.024(3) 0.007(3)
C34 0.128(5) 0.103(4) 0.075(3) 0.034(3) 0.043(3) 0.035(3)
C35 0.104(4) 0.092(4) 0.126(5) 0.047(3) 0.068(4) 0.011(3)
C36 0.115(5) 0.082(4) 0.106(4) 0.023(3) 0.059(4) 0.028(3)
C37 0.177(9) 0.115(6) 0.164(7) 0.011(5) 0.056(7) -0.024(5)
C38 0.171(8) 0.072(4) 0.131(6) 0.012(4) -0.026(5) -0.007(5)
C39 0.126(3) 0.096(2) 0.104(2) -0.001(2) 0.019(3) 0.021(2)
C40 0.126(4) 0.106(3) 0.114(3) 0.002(3) 0.039(3) 0.011(3)
C49 0.145(5) 0.076(4) 0.061(3) 0.025(3) 0.033(3) 0.033(3)
C50 0.168(6) 0.100(5) 0.071(4) 0.030(3) 0.045(4) 0.042(4)
C51 0.157(7) 0.141(6) 0.080(4) 0.046(5) 0.043(4) 0.039(5)
C52 0.150(6) 0.114(5) 0.108(5) 0.071(5) 0.049(5) 0.039(4)
C53 0.127(5) 0.076(4) 0.089(4) 0.035(3) 0.037(4) 0.024(3)
C54 0.114(4) 0.059(3) 0.070(4) 0.024(3) 0.035(3) 0.027(3)
C55 0.148(5) 0.052(3) 0.068(3) 0.015(3) 0.045(3) 0.033(3)
C56 0.136(5) 0.063(3) 0.067(3) 0.028(3) 0.041(3) 0.041(3)
C57 0.079(4) 0.035(2) 0.062(3) 0.011(2) 0.015(3) 0.011(2)
C58 0.108(5) 0.067(3) 0.053(3) 0.020(3) 0.030(3) 0.036(3)
C59 0.108(5) 0.109(4) 0.070(4) 0.023(3) 0.029(4) 0.046(4)
C60 0.150(7) 0.190(8) 0.079(4) 0.037(5) 0.031(4) 0.109(7)
C61 0.248(12) 0.141(8) 0.108(6) 0.064(6) 0.064(8) 0.129(9)
C62 0.244(10) 0.080(5) 0.111(6) 0.053(4) 0.070(7) 0.073(7)
C63 0.148(5) 0.062(3) 0.086(4) 0.032(3) 0.049(4) 0.035(4)
C64 0.109(5) 0.115(4) 0.062(3) 0.030(3) 0.030(3) 0.029(3)
C65 0.118(5) 0.082(4) 0.113(4) 0.038(3) 0.043(4) -0.001(3)
C66 0.129(5) 0.084(4) 0.110(4) 0.011(3) 0.066(4) 0.019(3)
C67 0.078(2) 0.115(2) 0.127(3) 0.042(2) 0.035(2) 0.021(2)
C68 0.083(2) 0.122(3) 0.134(3) 0.042(2) 0.030(2) 0.018(2)
C69 0.083(2) 0.126(3) 0.135(3) 0.042(2) 0.030(2) 0.011(2)
C70 0.080(2) 0.123(3) 0.131(3) 0.041(2) 0.036(2) 0.007(2)
C71 0.075(2) 0.115(2) 0.124(3) 0.043(2) 0.042(2) 0.010(2)
C72 0.073(2) 0.109(3) 0.120(3) 0.043(2) 0.043(2) 0.0176(19)
C73 0.081(4) 0.053(3) 0.132(5) 0.024(3) 0.047(4) 0.009(3)
C74 0.098(5) 0.070(3) 0.125(4) 0.048(3) 0.064(4) 0.038(3)
C75 0.077(3) 0.0446(18) 0.075(2) 0.0138(17) 0.029(2) 0.016(2)
C76 0.071(3) 0.051(3) 0.074(3) 0.018(3) 0.023(3) 0.014(2)
C77 0.107(3) 0.067(2) 0.100(3) 0.035(2) 0.037(3) 0.036(2)
C78 0.116(3) 0.076(2) 0.109(3) 0.034(2) 0.031(3) 0.037(2)
C79 0.123(3) 0.084(3) 0.117(3) 0.039(3) 0.025(3) 0.037(2)
C80 0.173(7) 0.121(5) 0.074(4) 0.032(4) 0.002(4) 0.035(5)
C81 0.150(6) 0.081(4) 0.073(4) 0.025(3) 0.014(4) 0.032(4)
C82 0.103(5) 0.088(4) 0.152(5) 0.020(4) 0.072(4) 0.016(3)
C83 0.081(4) 0.108(5) 0.175(6) 0.055(4) 0.010(4) 0.011(3)
C84 0.097(4) 0.082(4) 0.150(5) 0.045(4) 0.042(4) 0.005(3)
C85 0.100(5) 0.096(4) 0.134(5) 0.027(4) 0.048(4) 0.013(4)
C86 0.097(5) 0.098(5) 0.105(5) 0.014(4) 0.015(4) -0.001(4)
C87 0.121(5) 0.066(4) 0.107(5) 0.010(3) 0.017(4) 0.014(3)
C88 0.178(7) 0.100(5) 0.120(5) 0.000(4) 0.055(5) 0.044(4)

loop_
_atom_type_symbol
_atom_type_description
_atom_type_scat_dispersion_real
_atom_type_scat_dispersion_imag
_atom_type_scat_source
C C 0.0033 0.0016 'International Tables Vol C Tables 4.2.6.8 and 6.1.1.4'
H H 0.0000 0.0000 'International Tables Vol C Tables 4.2.6.8 and 6.1.1.4'
Li Li -0.0003 0.0001 'International Tables Vol C Tables 4.2.6.8 and 6.1.1.4'
N N 0.0061 0.0033 'International Tables Vol C Tables 4.2.6.8 and 6.1.1.4'
O O 0.0106 0.0060 'International Tables Vol C Tables 4.2.6.8 and 6.1.1.4'
Si Si 0.0817 0.0704 'International Tables Vol C Tables 4.2.6.8 and 6.1.1.4'

loop_
_geom_angle_atom_site_label_1
_geom_angle_atom_site_label_2
_geom_angle_atom_site_label_3
_geom_angle
C91A O5 C90A 81.9(6)
C91 O5 C90 132.9(7)
C91A O5 Li6 139.5(6)
C90A O5 Li6 138.0(4)
C91 O5 Li6 108.4(5)
C90 O5 Li6 117.2(5)
C90 C89 H89A 109.5
C90 C89 H89B 109.5
H89A C89 H89B 109.5
C90 C89 H89C 109.5
H89A C89 H89C 109.5
H89B C89 H89C 109.5
O5 C90 C89 111.2(2)
O5 C90 H90A 109.4
C89 C90 H90A 109.4
O5 C90 H90B 109.4
C89 C90 H90B 109.4
H90A C90 H90B 108.0
O5 C91 C92 111.3(2)
O5 C91 H91A 109.4
C92 C91 H91A 109.4
O5 C91 H91B 109.4
C92 C91 H91B 109.4
H91A C91 H91B 108.0
C91 C92 H92A 109.5
C91 C92 H92B 109.5
H92A C92 H92B 109.5
C91 C92 H92C 109.5
H92A C92 H92C 109.5
H92B C92 H92C 109.5
C90A C89A H89D 109.5
C90A C89A H89E 109.5
H89D C89A H89E 109.5
C90A C89A H89F 109.5
H89D C89A H89F 109.5
H89E C89A H89F 109.5
O5 C90A C89A 111.1(2)
O5 C90A H90C 109.4
C89A C90A H90C 109.4
O5 C90A H90D 109.4
C89A C90A H90D 109.4
H90C C90A H90D 108.0
O5 C91A C92A 111.1(2)
O5 C91A H91C 109.4
C92A C91A H91C 109.4
O5 C91A H91D 109.4
C92A C91A H91D 109.4
H91C C91A H91D 108.0
C91A C92A H92D 109.5
C91A C92A H92E 109.5
H92D C92A H92E 109.5
C91A C92A H92F 109.5
H92D C92A H92F 109.5
H92E C92A H92F 109.5
C95 O6 C94 113.1(4)
C95A O6 C94A 82.4(14)
C95 O6 Li8 119.8(5)
C95A O6 Li8 147.7(14)
C94 O6 Li8 123.8(5)
C94A O6 Li8 102.8(13)
C94 C93 H93A 109.5
C94 C93 H93B 109.5
H93A C93 H93B 109.5
C94 C93 H93C 109.5
H93A C93 H93C 109.5
H93B C93 H93C 109.5
O6 C94 C93 110.9(2)
O6 C94 H94A 109.5
C93 C94 H94A 109.5
O6 C94 H94B 109.5
C93 C94 H94B 109.5
H94A C94 H94B 108.1
O6 C95 C96 111.5(2)
O6 C95 H95A 109.3
C96 C95 H95A 109.3
O6 C95 H95B 109.3
C96 C95 H95B 109.3
H95A C95 H95B 108.0
C95 C96 H96A 109.5
C95 C96 H96B 109.5
H96A C96 H96B 109.5
C95 C96 H96C 109.5
H96A C96 H96C 109.5
H96B C96 H96C 109.5
C94A C93A H93D 109.5
C94A C93A H93E 109.5
H93D C93A H93E 109.5
C94A C93A H93F 109.5
H93D C93A H93F 109.5
H93E C93A H93F 109.5
O6 C94A C93A 111.0(2)
O6 C94A H94C 109.4
C93A C94A H94C 109.4
O6 C94A H94D 109.4
C93A C94A H94D 109.4
H94C C94A H94D 108.0
O6 C95A C96A 111.1(2)
O6 C95A H95C 109.4
C96A C95A H95C 109.4
O6 C95A H95D 109.4
C96A C95A H95D 109.4
H95C C95A H95D 108.0
C95A C96A H96D 108.8
C95A C96A H96E 108.9
H96D C96A H96E 109.5
C95A C96A H96F 110.7
H96D C96A H96F 109.5
H96E C96A H96F 109.5
C47A O3 C46A 126.9(8)
C47 O3 C46 114.2(7)
C47A O3 Li4 116.8(6)
C47 O3 Li4 122.7(6)
C46A O3 Li4 116.3(6)
C46 O3 Li4 123.0(6)
C46 C45 H45A 109.5
C46 C45 H45B 109.5
H45A C45 H45B 109.5
C46 C45 H45C 109.5
H45A C45 H45C 109.5
H45B C45 H45C 109.5
O3 C46 C45 105.6(8)
O3 C46 H46A 110.6
C45 C46 H46A 110.6
O3 C46 H46B 110.6
C45 C46 H46B 110.6
H46A C46 H46B 108.7
O3 C47 C48 109.0(8)
O3 C47 H47A 109.9
C48 C47 H47A 109.9
O3 C47 H47B 109.9
C48 C47 H47B 109.9
H47A C47 H47B 108.3
C47 C48 H48A 109.5
C47 C48 H48B 109.5
H48A C48 H48B 109.5
C47 C48 H48C 109.5
H48A C48 H48C 109.5
H48B C48 H48C 109.5
O3 C46A C45A 103.7(7)
O3 C46A H46C 111.0
C45A C46A H46C 111.0
O3 C46A H46D 111.0
C45A C46A H46D 111.0
H46C C46A H46D 109.0
C46A C45A H45D 109.5
C46A C45A H45E 109.5
H45D C45A H45E 109.5
C46A C45A H45F 109.5
H45D C45A H45F 109.5
H45E C45A H45F 109.5
O3 C47A C48A 103.3(7)
O3 C47A H47C 111.1
C48A C47A H47C 111.1
O3 C47A H47D 111.1
C48A C47A H47D 111.1
H47C C47A H47D 109.1
C47A C48A H48D 109.5
C47A C48A H48E 109.5
H48D C48A H48E 109.5
C47A C48A H48F 109.5
H48D C48A H48F 109.5
H48E C48A H48F 109.5
C43A O2 C42A 116.2(7)
C42 O2 C43 113.4(7)
C43A O2 Li2 135.9(5)
C42 O2 Li2 137.4(4)
C42A O2 Li2 98.3(6)
C43 O2 Li2 103.0(5)
C42 C41 H41A 109.5
C42 C41 H41B 109.5
H41A C41 H41B 109.5
C42 C41 H41C 109.5
H41A C41 H41C 109.5
H41B C41 H41C 109.5
O2 C42 C41 110.8(2)
O2 C42 H42A 109.5
C41 C42 H42A 109.5
O2 C42 H42B 109.5
C41 C42 H42B 109.5
H42A C42 H42B 108.1
O2 C43 C44 111.2(2)
O2 C43 Li2 45.0(4)
C44 C43 Li2 132.9(7)
O2 C43 H43A 109.4
C44 C43 H43A 109.4
Li2 C43 H43A 116.8
O2 C43 H43B 109.4
C44 C43 H43B 109.4
Li2 C43 H43B 64.9
H43A C43 H43B 108.0
C43 C44 H44A 109.7
C43 C44 H44B 109.6
H44A C44 H44B 109.5
C43 C44 H44C 109.1
H44A C44 H44C 109.5
H44B C44 H44C 109.5
O2 C42A C41A 111.4(2)
O2 C42A Li2 48.0(4)
C41A C42A Li2 122.9(8)
O2 C42A H42C 109.3
C41A C42A H42C 109.3
Li2 C42A H42C 61.6
O2 C42A H42D 109.3
C41A C42A H42D 109.3
Li2 C42A H42D 127.5
H42C C42A H42D 108.0
C42A C41A H41D 109.5
C42A C41A H41E 109.5
H41D C41A H41E 109.5
C42A C41A H41F 109.5
H41D C41A H41F 109.5
H41E C41A H41F 109.5
O2 C43A C44A 110.8(2)
O2 C43A H43C 109.5
C44A C43A H43C 109.5
O2 C43A H43D 109.5
C44A C43A H43D 109.5
H43C C43A H43D 108.1
C43A C44A H44D 110.0
C43A C44A H44E 109.6
H44D C44A H44E 109.5
C43A C44A H44F 108.7
H44D C44A H44F 109.5
H44E C44A H44F 109.5
N3 Si1 C18 106.52(19)
N3 Si1 C17 116.57(19)
C18 Si1 C17 106.3(2)
N3 Si1 C16 112.6(2)
C18 Si1 C16 106.8(2)
C17 Si1 C16 107.4(2)
N6 Si2 C34 116.9(2)
N6 Si2 C36 106.03(19)
C34 Si2 C36 106.2(2)
N6 Si2 C35 113.7(2)
C34 Si2 C35 106.4(2)
C36 Si2 C35 106.9(2)
N9 Si3 C66 105.8(2)
N9 Si3 C64 117.5(2)
C66 Si3 C64 107.2(2)
N9 Si3 C65 112.6(2)
C66 Si3 C65 106.2(3)
C64 Si3 C65 106.9(2)
N12 Si4 C84 106.2(2)
N12 Si4 C82 112.2(2)
C84 Si4 C82 107.8(3)
N12 Si4 C83 117.3(2)
C84 Si4 C83 106.0(3)
C82 Si4 C83 106.8(3)
O1 Li1 N3 120.2(4)
O1 Li1 N6 129.5(4)
N3 Li1 N6 100.9(3)
O1 Li1 N5 109.6(4)
N3 Li1 N5 123.2(4)
N6 Li1 N5 61.4(2)
O1 Li1 C27 114.3(4)
N3 Li1 C27 125.2(4)
N6 Li1 C27 32.76(17)
N5 Li1 C27 31.85(16)
O1 Li1 Li2 175.9(5)
N3 Li1 Li2 55.7(3)
N6 Li1 Li2 53.7(2)
N5 Li1 Li2 74.0(3)
C27 Li1 Li2 69.8(3)
O1 Li1 Li3 118.5(4)
N3 Li1 Li3 87.2(3)
N6 Li1 Li3 89.5(3)
N5 Li1 Li3 43.7(2)
C27 Li1 Li3 71.4(3)
Li2 Li1 Li3 62.7(3)
O2 Li2 N6 114.5(4)
O2 Li2 N3 137.4(4)
N6 Li2 N3 101.7(3)
O2 Li2 N2 104.7(4)
N6 Li2 N2 131.4(4)
N3 Li2 N2 61.7(2)
O2 Li2 C9 117.6(3)
N6 Li2 C9 127.9(4)
N3 Li2 C9 32.66(16)
N2 Li2 C9 31.19(15)
O2 Li2 Li1 168.9(5)
N6 Li2 Li1 56.6(3)
N3 Li2 Li1 53.6(3)
N2 Li2 Li1 80.3(3)
C9 Li2 Li1 71.8(3)
O2 Li2 C42A 33.8(2)
N6 Li2 C42A 98.2(4)
N3 Li2 C42A 158.6(4)
N2 Li2 C42A 98.9(4)
C9 Li2 C42A 126.2(4)
Li1 Li2 C42A 136.5(4)
O2 Li2 C43 32.0(2)
N6 Li2 C43 139.9(4)
N3 Li2 C43 105.4(3)
N2 Li2 C43 87.9(3)
C9 Li2 C43 89.2(3)
Li1 Li2 C43 159.0(4)
O2 Li2 Li3 109.0(4)
N6 Li2 Li3 94.2(3)
N3 Li2 Li3 89.1(3)
N2 Li2 Li3 44.6(2)
C9 Li2 Li3 70.3(3)
Li1 Li2 Li3 67.4(3)
C42A Li2 Li3 81.6(3)
C43 Li2 Li3 115.0(4)
N2 Li3 N4 130.4(4)
N2 Li3 N5 114.2(3)
N4 Li3 N5 89.1(3)
N2 Li3 N1 89.4(3)
N4 Li3 N1 104.1(3)
N5 Li3 N1 135.4(4)
N2 Li3 Li4 120.0(3)
N4 Li3 Li4 51.9(3)
N5 Li3 Li4 125.6(4)
N1 Li3 Li4 52.2(3)
N2 Li3 C26 148.3(3)
N4 Li3 C26 62.1(2)
N5 Li3 C26 34.73(16)
N1 Li3 C26 117.6(3)
Li4 Li3 C26 90.9(3)
N2 Li3 C8 33.52(16)
N4 Li3 C8 117.6(3)
N5 Li3 C8 146.8(3)
N1 Li3 C8 60.4(2)
Li4 Li3 C8 87.5(3)
C26 Li3 C8 178.0(3)
N2 Li3 C25 145.1(4)
N4 Li3 C25 30.88(15)
N5 Li3 C25 58.8(2)
N1 Li3 C25 120.2(3)
Li4 Li3 C25 73.7(3)
C26 Li3 C25 32.28(14)
C8 Li3 C25 147.7(3)
N2 Li3 C7 58.8(2)
N4 Li3 C7 121.8(3)
N5 Li3 C7 145.7(4)
N1 Li3 C7 30.56(15)
Li4 Li3 C7 73.8(3)
C26 Li3 C7 146.4(3)
C8 Li3 C7 31.79(14)
C25 Li3 C7 147.4(3)
N2 Li3 Li2 51.1(2)
N4 Li3 Li2 148.4(4)
N5 Li3 Li2 68.1(2)
N1 Li3 Li2 107.6(3)
Li4 Li3 Li2 159.7(4)
C26 Li3 Li2 101.9(3)
C8 Li3 Li2 79.4(2)
C25 Li3 Li2 124.7(3)
C7 Li3 Li2 87.1(2)
N2 Li3 Li1 72.0(3)
N4 Li3 Li1 98.7(3)
N5 Li3 Li1 48.7(2)
N1 Li3 Li1 156.8(3)
Li4 Li3 Li1 149.9(4)
C26 Li3 Li1 77.4(2)
C8 Li3 Li1 104.5(3)
C25 Li3 Li1 82.3(2)
C7 Li3 Li1 129.2(3)
Li2 Li3 Li1 49.9(2)
O3 Li4 N4 125.2(4)
O3 Li4 N1 125.8(4)
N4 Li4 N1 109.0(4)
O3 Li4 Li3 178.6(5)
N4 Li4 Li3 54.1(3)
N1 Li4 Li3 54.9(3)
O3 Li4 C24 100.4(4)
N4 Li4 C24 31.35(18)
N1 Li4 C24 129.8(4)
Li3 Li4 C24 78.5(3)
O3 Li4 C6 101.5(4)
N4 Li4 C6 128.9(4)
N1 Li4 C6 31.13(18)
Li3 Li4 C6 79.6(3)
C24 Li4 C6 158.1(3)
O3 Li4 C1 90.3(3)
N4 Li4 C1 121.0(4)
N1 Li4 C1 58.6(3)
Li3 Li4 C1 91.1(3)
C24 Li4 C1 148.7(3)
C6 Li4 C1 30.72(16)
O3 Li4 C19 90.6(3)
N4 Li4 C19 58.2(3)
N1 Li4 C19 121.0(4)
Li3 Li4 C19 88.0(3)
C24 Li4 C19 30.77(17)
C6 Li4 C19 149.2(4)
C1 Li4 C19 179.1(3)
O4 Li5 N9 120.1(4)
O4 Li5 N11 107.8(3)
N9 Li5 N11 126.3(3)
O4 Li5 N12 127.9(4)
N9 Li5 N12 101.4(3)
N11 Li5 N12 61.7(2)
O4 Li5 C75 113.6(3)
N9 Li5 C75 125.7(3)
N11 Li5 C75 31.61(16)
N12 Li5 C75 32.48(17)
O4 Li5 Li6 173.2(4)
N9 Li5 Li6 55.2(3)
N11 Li5 Li6 78.6(3)
N12 Li5 Li6 52.9(3)
C75 Li5 Li6 70.6(3)
O4 Li5 Li7 122.2(4)
N9 Li5 Li7 87.9(3)
N11 Li5 Li7 44.1(2)
N12 Li5 Li7 86.9(3)
C75 Li5 Li7 69.4(3)
Li6 Li5 Li7 63.9(3)
O5 Li6 N12 114.3(4)
O5 Li6 N9 134.5(4)
N12 Li6 N9 103.4(3)
O5 Li6 N8 105.6(4)
N12 Li6 N8 129.9(4)
N9 Li6 N8 63.3(3)
O5 Li6 C57 116.9(4)
N12 Li6 C57 128.8(4)
N9 Li6 C57 33.22(17)
N8 Li6 C57 32.23(17)
O5 Li6 Li5 170.9(5)
N12 Li6 Li5 56.7(3)
N9 Li6 Li5 53.7(3)
N8 Li6 Li5 81.4(3)
C57 Li6 Li5 72.2(3)
O5 Li6 Li7 115.0(4)
N12 Li6 Li7 90.0(3)
N9 Li6 Li7 88.4(3)
N8 Li6 Li7 44.7(2)
C57 Li6 Li7 70.1(3)
Li5 Li6 Li7 65.8(3)
N7 Li7 N8 89.6(3)
N7 Li7 N11 135.2(4)
N8 Li7 N11 114.8(4)
N7 Li7 N10 104.1(4)
N8 Li7 N10 130.6(4)
N11 Li7 N10 88.2(3)
N7 Li7 Li8 52.3(3)
N8 Li7 Li8 120.8(4)
N11 Li7 Li8 124.1(4)
N10 Li7 Li8 51.8(3)
N7 Li7 C74 117.9(3)
N8 Li7 C74 148.3(4)
N11 Li7 C74 34.21(17)
N10 Li7 C74 61.2(2)
Li8 Li7 C74 90.0(3)
N7 Li7 C56 61.0(2)
N8 Li7 C56 32.68(16)
N11 Li7 C56 146.5(4)
N10 Li7 C56 118.8(4)
Li8 Li7 C56 89.2(3)
C74 Li7 C56 178.9(3)
N7 Li7 C55 30.41(16)
N8 Li7 C55 59.2(2)
N11 Li7 C55 146.3(4)
N10 Li7 C55 121.7(4)
Li8 Li7 C55 73.9(3)
C74 Li7 C55 146.8(3)
C56 Li7 C55 32.19(14)
N7 Li7 Li6 106.6(4)
N8 Li7 Li6 48.3(2)
N11 Li7 Li6 71.4(3)
N10 Li7 Li6 149.2(4)
Li8 Li7 Li6 158.8(4)
C74 Li7 Li6 104.9(3)
C56 Li7 Li6 75.7(3)
C55 Li7 Li6 85.5(3)
N7 Li7 Li5 156.8(4)
N8 Li7 Li5 72.7(3)
N11 Li7 Li5 48.0(2)
N10 Li7 Li5 98.9(3)
Li8 Li7 Li5 150.4(4)
C74 Li7 Li5 76.4(3)
C56 Li7 Li5 104.7(3)
C55 Li7 Li5 130.1(3)
Li6 Li7 Li5 50.3(2)
O6 Li8 N10 129.1(5)
O6 Li8 N7 123.3(5)
N10 Li8 N7 107.0(4)
O6 Li8 Li7 171.7(5)
N10 Li8 Li7 53.9(3)
N7 Li8 Li7 53.1(3)
O6 Li8 C54 100.9(4)
N10 Li8 C54 127.9(5)
N7 Li8 C54 32.4(2)
Li7 Li8 C54 78.9(4)
O6 Li8 C53 94.7(4)
N10 Li8 C53 118.5(4)
N7 Li8 C53 59.5(3)
Li7 Li8 C53 89.2(4)
C54 Li8 C53 31.15(18)
O6 Li8 C72 105.0(5)
N10 Li8 C72 29.7(2)
N7 Li8 C72 124.1(4)
Li7 Li8 C72 75.0(3)
C54 Li8 C72 153.8(4)
C53 Li8 C72 146.8(4)
C39 O1 C38 111.8(4)
C39 O1 Li1 128.5(5)
C38 O1 Li1 117.2(4)
C86 O4 C87 111.9(4)
C86 O4 Li5 125.1(4)
C87 O4 Li5 120.3(4)
C6 N1 C7 113.5(4)
C6 N1 Li4 98.6(4)
C7 N1 Li4 129.8(4)
C6 N1 Li3 138.0(3)
C7 N1 Li3 102.1(3)
Li4 N1 Li3 72.9(3)
C9 N2 C8 117.3(3)
C9 N2 Li3 136.8(3)
C8 N2 Li3 96.6(3)
C9 N2 Li2 84.1(3)
C8 N2 Li2 142.3(3)
Li3 N2 Li2 84.3(3)
C9 N3 Si1 126.5(3)
C9 N3 Li1 112.5(4)
Si1 N3 Li1 114.1(3)
C9 N3 Li2 86.3(3)
Si1 N3 Li2 133.3(3)
Li1 N3 Li2 70.6(3)
C24 N4 C25 113.9(4)
C24 N4 Li4 98.6(4)
C25 N4 Li4 129.7(4)
C24 N4 Li3 136.0(4)
C25 N4 Li3 102.7(3)
Li4 N4 Li3 74.0(3)
C27 N5 C26 118.3(3)
C27 N5 Li3 143.0(3)
C26 N5 Li3 91.7(3)
C27 N5 Li1 82.8(3)
C26 N5 Li1 139.3(3)
Li3 N5 Li1 87.6(3)
C27 N6 Si2 127.4(3)
C27 N6 Li2 106.9(3)
Si2 N6 Li2 117.9(3)
C27 N6 Li1 84.0(3)
Si2 N6 Li1 135.6(3)
Li2 N6 Li1 69.7(3)
C54 N7 C55 113.4(4)
C54 N7 Li8 95.6(4)
C55 N7 Li8 130.4(4)
C54 N7 Li7 136.9(4)
C55 N7 Li7 103.9(3)
Li8 N7 Li7 74.6(3)
C57 N8 C56 116.9(4)
C57 N8 Li7 133.4(3)
C56 N8 Li7 98.0(3)
C57 N8 Li6 84.7(3)
C56 N8 Li6 140.5(4)
Li7 N8 Li6 87.0(3)
C57 N9 Si3 126.7(3)
C57 N9 Li5 112.0(3)
Si3 N9 Li5 115.5(3)
C57 N9 Li6 84.5(3)
Si3 N9 Li6 132.9(3)
Li5 N9 Li6 71.2(3)
C72 N10 C73 113.6(4)
C72 N10 Li8 103.7(4)
C73 N10 Li8 128.9(4)
C72 N10 Li7 130.7(4)
C73 N10 Li7 103.3(4)
Li8 N10 Li7 74.3(4)
C75 N11 C74 118.7(4)
C75 N11 Li7 135.1(4)
C74 N11 Li7 94.1(3)
C75 N11 Li5 85.6(4)
C74 N11 Li5 139.4(4)
Li7 N11 Li5 87.9(3)
C75 N12 Si4 126.7(3)
C75 N12 Li6 110.9(4)
Si4 N12 Li6 117.2(3)
C75 N12 Li5 84.3(3)
Si4 N12 Li5 132.1(3)
Li6 N12 Li5 70.4(3)
C2 C1 C6 123.4(5)
C2 C1 Li4 145.9(4)
C6 C1 Li4 70.4(3)
C2 C1 H1 118.3
C6 C1 H1 118.3
Li4 C1 H1 58.7
C3 C2 C1 119.4(5)
C3 C2 H2 120.3
C1 C2 H2 120.3
C4 C3 C2 118.8(6)
C4 C3 H3 120.6
C2 C3 H3 120.6
C3 C4 C5 121.8(6)
C3 C4 H4 119.1
C5 C4 H4 119.1
C4 C5 C6 122.3(5)
C4 C5 H5 118.8
C6 C5 H5 118.8
N1 C6 C5 126.5(4)
N1 C6 C1 119.3(4)
C5 C6 C1 114.1(5)
N1 C6 Li4 50.2(3)
C5 C6 Li4 146.1(4)
C1 C6 Li4 78.9(3)
N1 C7 C8 112.1(4)
N1 C7 Li3 47.4(2)
C8 C7 Li3 69.5(3)
N1 C7 H7A 109.2
C8 C7 H7A 109.2
Li3 C7 H7A 105.4
N1 C7 H7B 109.2
C8 C7 H7B 109.2
Li3 C7 H7B 144.7
H7A C7 H7B 107.9
N2 C8 C7 111.4(4)
N2 C8 Li3 49.9(2)
C7 C8 Li3 78.7(3)
N2 C8 H8A 109.3
C7 C8 H8A 109.3
Li3 C8 H8A 86.9
N2 C8 H8B 109.3
C7 C8 H8B 109.3
Li3 C8 H8B 158.5
H8A C8 H8B 108.0
N2 C9 N3 119.3(4)
N2 C9 C10 121.3(4)
N3 C9 C10 119.5(4)
N2 C9 Li2 64.7(3)
N3 C9 Li2 61.0(3)
C10 C9 Li2 153.9(3)
C15 C10 C11 120.0(4)
C15 C10 C9 119.2(4)
C11 C10 C9 120.8(4)
C12 C11 C10 120.9(5)
C12 C11 H11 119.6
C10 C11 H11 119.6
C13 C12 C11 119.8(6)
C13 C12 H12 120.1
C11 C12 H12 120.1
C12 C13 C14 120.1(6)
C12 C13 H13 120.0
C14 C13 H13 120.0
C15 C14 C13 120.2(6)
C15 C14 H14 119.9
C13 C14 H14 119.9
C14 C15 C10 119.0(5)
C14 C15 H15 120.5
C10 C15 H15 120.5
Si1 C16 H16A 109.5
Si1 C16 H16B 109.5
H16A C16 H16B 109.5
Si1 C16 H16C 109.5
H16A C16 H16C 109.5
H16B C16 H16C 109.5
Si1 C17 H17A 109.5
Si1 C17 H17B 109.5
H17A C17 H17B 109.5
Si1 C17 H17C 109.5
H17A C17 H17C 109.5
H17B C17 H17C 109.5
Si1 C18 H18A 109.5
Si1 C18 H18B 109.5
H18A C18 H18B 109.5
Si1 C18 H18C 109.5
H18A C18 H18C 109.5
H18B C18 H18C 109.5
C20 C19 C24 122.3(5)
C20 C19 Li4 145.2(4)
C24 C19 Li4 69.2(3)
C20 C19 H19 118.9
C24 C19 H19 118.9
Li4 C19 H19 61.1
C19 C20 C21 121.6(6)
C19 C20 H20 119.2
C21 C20 H20 119.2
C22 C21 C20 116.9(6)
C22 C21 H21 121.6
C20 C21 H21 121.6
C23 C22 C21 122.5(6)
C23 C22 H22 118.8
C21 C22 H22 118.8
C22 C23 C24 121.7(5)
C22 C23 H23 119.2
C24 C23 H23 119.2
N4 C24 C19 118.5(4)
N4 C24 C23 126.5(5)
C19 C24 C23 115.0(5)
N4 C24 Li4 50.1(3)
C19 C24 Li4 80.0(3)
C23 C24 Li4 144.6(4)
N4 C25 C26 110.8(4)
N4 C25 Li3 46.4(2)
C26 C25 Li3 66.9(3)
N4 C25 H25A 109.5
C26 C25 H25A 109.5
Li3 C25 H25A 111.1
N4 C25 H25B 109.5
C26 C25 H25B 109.5
Li3 C25 H25B 139.4
H25A C25 H25B 108.1
N5 C26 C25 111.6(4)
N5 C26 Li3 53.6(2)
C25 C26 Li3 80.8(3)
N5 C26 H26A 109.3
C25 C26 H26A 109.3
Li3 C26 H26A 80.3
N5 C26 H26B 109.3
C25 C26 H26B 109.3
Li3 C26 H26B 162.9
H26A C26 H26B 108.0
N5 C27 N6 118.8(4)
N5 C27 C28 120.6(4)
N6 C27 C28 120.6(4)
N5 C27 Li1 65.4(3)
N6 C27 Li1 63.2(3)
C28 C27 Li1 148.0(3)
C29 C28 C33 118.8(4)
C29 C28 C27 120.7(4)
C33 C28 C27 120.5(4)
C28 C29 C30 120.7(5)
C28 C29 H29 119.7
C30 C29 H29 119.7
C31 C30 C29 119.1(6)
C31 C30 H30 120.5
C29 C30 H30 120.5
C32 C31 C30 120.2(6)
C32 C31 H31 119.9
C30 C31 H31 119.9
C31 C32 C33 120.7(5)
C31 C32 H32 119.6
C33 C32 H32 119.6
C32 C33 C28 120.4(5)
C32 C33 H33 119.8
C28 C33 H33 119.8
Si2 C34 H34A 109.5
Si2 C34 H34B 109.5
H34A C34 H34B 109.5
Si2 C34 H34C 109.5
H34A C34 H34C 109.5
H34B C34 H34C 109.5
Si2 C35 H35A 109.5
Si2 C35 H35B 109.5
H35A C35 H35B 109.5
Si2 C35 H35C 109.5
H35A C35 H35C 109.5
H35B C35 H35C 109.5
Si2 C36 H36A 109.5
Si2 C36 H36B 109.5
H36A C36 H36B 109.5
Si2 C36 H36C 109.5
H36A C36 H36C 109.5
H36B C36 H36C 109.5
C38 C37 H37A 109.5
C38 C37 H37B 109.5
H37A C37 H37B 109.5
C38 C37 H37C 109.5
H37A C37 H37C 109.5
H37B C37 H37C 109.5
C37 C38 O1 113.2(5)
C37 C38 H38A 108.9
O1 C38 H38A 108.9
C37 C38 H38B 108.9
O1 C38 H38B 108.9
H38A C38 H38B 107.7
O1 C39 C40 109.7(5)
O1 C39 H39A 109.7
C40 C39 H39A 109.7
O1 C39 H39B 109.7
C40 C39 H39B 109.7
H39A C39 H39B 108.2
C39 C40 H40A 109.5
C39 C40 H40B 109.5
H40A C40 H40B 109.5
C39 C40 H40C 109.5
H40A C40 H40C 109.5
H40B C40 H40C 109.5
C50 C49 C54 122.0(5)
C50 C49 H49 119.0
C54 C49 H49 119.0
C51 C50 C49 122.0(6)
C51 C50 H50 119.0
C49 C50 H50 119.0
C50 C51 C52 118.2(6)
C50 C51 H51 120.9
C52 C51 H51 120.9
C53 C52 C51 119.9(6)
C53 C52 H52 120.0
C51 C52 H52 120.0
C52 C53 C54 122.1(5)
C52 C53 Li8 144.1(5)
C54 C53 Li8 70.2(4)
C52 C53 H53 118.9
C54 C53 H53 118.9
Li8 C53 H53 60.9
N7 C54 C49 125.6(4)
N7 C54 C53 118.6(5)
C49 C54 C53 115.7(5)
N7 C54 Li8 52.0(3)
C49 C54 Li8 141.8(4)
C53 C54 Li8 78.6(4)
N7 C55 C56 112.6(4)
N7 C55 Li7 45.6(2)
C56 C55 Li7 70.8(3)
N7 C55 H55A 109.1
C56 C55 H55A 109.1
Li7 C55 H55A 142.2
N7 C55 H55B 109.1
C56 C55 H55B 109.1
Li7 C55 H55B 107.6
H55A C55 H55B 107.8
N8 C56 C55 111.6(4)
N8 C56 Li7 49.3(2)
C55 C56 Li7 77.0(3)
N8 C56 H56A 109.3
C55 C56 H56A 109.3
Li7 C56 H56A 156.9
N8 C56 H56B 109.3
C55 C56 H56B 109.3
Li7 C56 H56B 89.8
H56A C56 H56B 108.0
N8 C57 N9 119.2(4)
N8 C57 C58 119.9(4)
N9 C57 C58 120.9(4)
N8 C57 Li6 63.0(3)
N9 C57 Li6 62.3(3)
C58 C57 Li6 155.2(4)
C59 C58 C63 119.2(5)
C59 C58 C57 118.8(5)
C63 C58 C57 121.9(5)
C58 C59 C60 120.4(6)
C58 C59 H59 119.8
C60 C59 H59 119.8
C61 C60 C59 118.5(8)
C61 C60 H60 120.8
C59 C60 H60 120.8
C62 C61 C60 122.1(8)
C62 C61 H61 118.9
C60 C61 H61 118.9
C61 C62 C63 119.3(8)
C61 C62 H62 120.3
C63 C62 H62 120.3
C58 C63 C62 120.4(7)
C58 C63 H63 119.8
C62 C63 H63 119.8
Si3 C64 H64A 109.5
Si3 C64 H64B 109.5
H64A C64 H64B 109.5
Si3 C64 H64C 109.5
H64A C64 H64C 109.5
H64B C64 H64C 109.5
Si3 C65 H65A 109.5
Si3 C65 H65B 109.5
H65A C65 H65B 109.5
Si3 C65 H65C 109.5
H65A C65 H65C 109.5
H65B C65 H65C 109.5
Si3 C66 H66A 109.5
Si3 C66 H66B 109.5
H66A C66 H66B 109.5
Si3 C66 H66C 109.5
H66A C66 H66C 109.5
H66B C66 H66C 109.5
C68 C67 C72 121.9(6)
C68 C67 H67 119.1
C72 C67 H67 119.1
C69 C68 C67 119.1(6)
C69 C68 H68 120.5
C67 C68 H68 120.5
C70 C69 C68 121.7(7)
C70 C69 H69 119.1
C68 C69 H69 119.1
C69 C70 C71 120.9(6)
C69 C70 H70 119.5
C71 C70 H70 119.5
C70 C71 C72 120.6(6)
C70 C71 H71 119.7
C72 C71 H71 119.7
N10 C72 C67 118.4(6)
N10 C72 C71 125.8(6)
C67 C72 C71 115.7(6)
N10 C72 Li8 46.6(3)
C67 C72 Li8 82.8(4)
C71 C72 Li8 145.8(4)
N10 C73 C74 111.6(4)
N10 C73 H73A 109.3
C74 C73 H73A 109.3
N10 C73 H73B 109.3
C74 C73 H73B 109.3
H73A C73 H73B 108.0
C73 C74 N11 111.5(4)
C73 C74 Li7 80.6(3)
N11 C74 Li7 51.7(3)
C73 C74 H74A 109.3
N11 C74 H74A 109.3
Li7 C74 H74A 82.7
C73 C74 H74B 109.3
N11 C74 H74B 109.3
Li7 C74 H74B 161.0
H74A C74 H74B 108.0
N11 C75 N12 118.8(4)
N11 C75 C76 120.8(4)
N12 C75 C76 120.4(4)
N11 C75 Li5 62.7(3)
N12 C75 Li5 63.2(3)
C76 C75 Li5 153.4(3)
C77 C76 C81 118.0(4)
C77 C76 C75 122.0(4)
C81 C76 C75 120.0(4)
C78 C77 C76 122.3(5)
C78 C77 H77 118.9
C76 C77 H77 118.9
C79 C78 C77 118.9(6)
C79 C78 H78 120.5
C77 C78 H78 120.5
C78 C79 C80 121.0(6)
C78 C79 H79 119.5
C80 C79 H79 119.5
C79 C80 C81 119.9(6)
C79 C80 H80 120.1
C81 C80 H80 120.1
C80 C81 C76 119.8(5)
C80 C81 H81 120.1
C76 C81 H81 120.1
Si4 C82 H82A 109.5
Si4 C82 H82B 109.5
H82A C82 H82B 109.5
Si4 C82 H82C 109.5
H82A C82 H82C 109.5
H82B C82 H82C 109.5
Si4 C83 H83A 109.5
Si4 C83 H83B 109.5
H83A C83 H83B 109.5
Si4 C83 H83C 109.5
H83A C83 H83C 109.5
H83B C83 H83C 109.5
Si4 C84 H84A 109.5
Si4 C84 H84B 109.5
H84A C84 H84B 109.5
Si4 C84 H84C 109.5
H84A C84 H84C 109.5
H84B C84 H84C 109.5
C86 C85 H85A 109.5
C86 C85 H85B 109.5
H85A C85 H85B 109.5
C86 C85 H85C 109.5
H85A C85 H85C 109.5
H85B C85 H85C 109.5
O4 C86 C85 110.9(5)
O4 C86 H86A 109.5
C85 C86 H86A 109.5
O4 C86 H86B 109.5
C85 C86 H86B 109.5
H86A C86 H86B 108.0
O4 C87 C88 113.4(4)
O4 C87 H87A 108.9
C88 C87 H87A 108.9
O4 C87 H87B 108.9
C88 C87 H87B 108.9
H87A C87 H87B 107.7
C87 C88 H88A 109.5
C87 C88 H88B 109.5
H88A C88 H88B 109.5
C87 C88 H88C 109.5
H88A C88 H88C 109.5
H88B C88 H88C 109.5

loop_
_geom_bond_atom_site_label_1
_geom_bond_atom_site_label_2
_geom_bond_distance
O5 C91A 1.447(2)
O5 C90A 1.451(2)
O5 C91 1.451(2)
O5 C90 1.452(2)
O5 Li6 1.969(9)
C89 C90 1.517(2)
C89 H89A 0.9800
C89 H89B 0.9800
C89 H89C 0.9800
C90 H90A 0.9900
C90 H90B 0.9900
C91 C92 1.518(2)
C91 H91A 0.9900
C91 H91B 0.9900
C92 H92A 0.9800
C92 H92B 0.9800
C92 H92C 0.9800
C89A C90A 1.518(2)
C89A H89D 0.9800
C89A H89E 0.9800
C89A H89F 0.9800
C90A H90C 0.9900
C90A H90D 0.9900
C91A C92A 1.519(2)
C91A H91C 0.9900
C91A H91D 0.9900
C92A H92D 0.9800
C92A H92E 0.9800
C92A H92F 0.9800
O6 C95 1.447(2)
O6 C95A 1.449(2)
O6 C94 1.450(2)
O6 C94A 1.451(2)
O6 Li8 1.927(10)
C93 C94 1.521(2)
C93 H93A 0.9800
C93 H93B 0.9800
C93 H93C 0.9800
C94 H94A 0.9900
C94 H94B 0.9900
C95 C96 1.515(2)
C95 H95A 0.9900
C95 H95B 0.9900
C96 H96A 0.9800
C96 H96B 0.9800
C96 H96C 0.9800
C93A C94A 1.520(2)
C93A H93D 0.9800
C93A H93E 0.9800
C93A H93F 0.9800
C94A H94C 0.9900
C94A H94D 0.9900
C95A C96A 1.520(2)
C95A H95C 0.9900
C95A H95D 0.9900
C96A H96D 0.9800
C96A H96E 0.9800
C96A H96F 0.9800
O3 C47A 1.448(2)
O3 C47 1.449(2)
O3 C46A 1.451(2)
O3 C46 1.451(2)
O3 Li4 1.943(8)
C45 C46 1.519(2)
C45 H45A 0.9800
C45 H45B 0.9800
C45 H45C 0.9800
C46 H46A 0.9900
C46 H46B 0.9900
C47 C48 1.519(2)
C47 H47A 0.9900
C47 H47B 0.9900
C48 H48A 0.9800
C48 H48B 0.9800
C48 H48C 0.9800
C46A C45A 1.519(2)
C46A H46C 0.9900
C46A H46D 0.9900
C45A H45D 0.9800
C45A H45E 0.9800
C45A H45F 0.9800
C47A C48A 1.519(2)
C47A H47C 0.9900
C47A H47D 0.9900
C48A H48D 0.9800
C48A H48E 0.9800
C48A H48F 0.9800
O2 C43A 1.448(2)
O2 C42 1.450(2)
O2 C42A 1.453(2)
O2 C43 1.455(2)
O2 Li2 1.941(9)
C41 C42 1.5199(15)
C41 H41A 0.9800
C41 H41B 0.9800
C41 H41C 0.9800
C42 H42A 0.9900
C42 H42B 0.9900
C43 C44 1.5178(15)
C43 Li2 2.674(11)
C43 H43A 0.9900
C43 H43B 0.9900
C44 H44A 0.9800
C44 H44B 0.9800
C44 H44C 0.9800
C42A C41A 1.516(2)
C42A Li2 2.586(13)
C42A H42C 0.9900
C42A H42D 0.9900
C41A H41D 0.9800
C41A H41E 0.9800
C41A H41F 0.9800
C43A C44A 1.520(2)
C43A H43C 0.9900
C43A H43D 0.9900
C44A H44D 0.9800
C44A H44E 0.9800
C44A H44F 0.9800
Si1 N3 1.722(4)
Si1 C18 1.864(4)
Si1 C17 1.874(4)
Si1 C16 1.875(4)
Si2 N6 1.713(3)
Si2 C34 1.857(5)
Si2 C36 1.865(5)
Si2 C35 1.870(5)
Si3 N9 1.716(4)
Si3 C66 1.851(5)
Si3 C64 1.854(5)
Si3 C65 1.861(5)
Si4 N12 1.727(4)
Si4 C84 1.861(5)
Si4 C82 1.863(5)
Si4 C83 1.868(6)
Li1 O1 1.960(8)
Li1 N3 2.127(8)
Li1 N6 2.217(9)
Li1 N5 2.263(9)
Li1 C27 2.470(9)
Li1 Li2 2.491(10)
Li1 Li3 3.008(11)
Li2 N6 2.139(8)
Li2 N3 2.182(9)
Li2 N2 2.263(8)
Li2 C9 2.490(8)
Li2 Li3 2.894(10)
Li3 N2 2.042(8)
Li3 N4 2.058(8)
Li3 N5 2.078(7)
Li3 N1 2.089(8)
Li3 Li4 2.442(10)
Li3 C26 2.582(8)
Li3 C8 2.653(7)
Li3 C25 2.772(8)
Li3 C7 2.777(8)
Li4 N4 1.999(8)
Li4 N1 2.019(9)
Li4 C24 2.577(10)
Li4 C6 2.597(10)
Li4 C1 2.706(10)
Li4 C19 2.714(11)
Li5 O4 1.982(8)
Li5 N9 2.128(8)
Li5 N11 2.205(8)
Li5 N12 2.218(9)
Li5 C75 2.473(9)
Li5 Li6 2.500(10)
Li5 Li7 2.964(11)
Li6 N12 2.115(9)
Li6 N9 2.168(9)
Li6 N8 2.183(10)
Li6 C57 2.439(10)
Li6 Li7 2.918(11)
Li7 N7 2.040(8)
Li7 N8 2.055(8)
Li7 N11 2.064(8)
Li7 N10 2.065(9)
Li7 Li8 2.460(12)
Li7 C74 2.623(8)
Li7 C56 2.684(8)
Li7 C55 2.769(8)
Li8 N10 2.007(9)
Li8 N7 2.020(10)
Li8 C54 2.551(11)
Li8 C53 2.659(11)
Li8 C72 2.684(11)
O1 C39 1.399(6)
O1 C38 1.500(7)
O4 C86 1.414(6)
O4 C87 1.448(5)
N1 C6 1.358(5)
N1 C7 1.444(5)
N2 C9 1.296(5)
N2 C8 1.475(5)
N3 C9 1.346(5)
N4 C24 1.356(5)
N4 C25 1.458(5)
N5 C27 1.314(5)
N5 C26 1.472(5)
N6 C27 1.344(5)
N7 C54 1.373(5)
N7 C55 1.444(5)
N8 C57 1.306(5)
N8 C56 1.463(5)
N9 C57 1.342(5)
N10 C72 1.370(6)
N10 C73 1.463(5)
N11 C75 1.300(5)
N11 C74 1.478(5)
N12 C75 1.335(5)
C1 C2 1.379(6)
C1 C6 1.409(6)
C1 H1 0.9500
C2 C3 1.372(7)
C2 H2 0.9500
C3 C4 1.363(7)
C3 H3 0.9500
C4 C5 1.363(7)
C4 H4 0.9500
C5 C6 1.397(6)
C5 H5 0.9500
C7 C8 1.492(6)
C7 H7A 0.9900
C7 H7B 0.9900
C8 H8A 0.9900
C8 H8B 0.9900
C9 C10 1.520(5)
C10 C15 1.380(6)
C10 C11 1.383(5)
C11 C12 1.370(6)
C11 H11 0.9500
C12 C13 1.355(8)
C12 H12 0.9500
C13 C14 1.402(8)
C13 H13 0.9500
C14 C15 1.379(7)
C14 H14 0.9500
C15 H15 0.9500
C16 H16A 0.9800
C16 H16B 0.9800
C16 H16C 0.9800
C17 H17A 0.9800
C17 H17B 0.9800
C17 H17C 0.9800
C18 H18A 0.9800
C18 H18B 0.9800
C18 H18C 0.9800
C19 C20 1.364(7)
C19 C24 1.410(6)
C19 H19 0.9500
C20 C21 1.390(8)
C20 H20 0.9500
C21 C22 1.376(7)
C21 H21 0.9500
C22 C23 1.365(7)
C22 H22 0.9500
C23 C24 1.412(6)
C23 H23 0.9500
C25 C26 1.499(6)
C25 H25A 0.9900
C25 H25B 0.9900
C26 H26A 0.9900
C26 H26B 0.9900
C27 C28 1.514(5)
C28 C29 1.359(6)
C28 C33 1.376(5)
C29 C30 1.394(7)
C29 H29 0.9500
C30 C31 1.364(7)
C30 H30 0.9500
C31 C32 1.348(7)
C31 H31 0.9500
C32 C33 1.366(6)
C32 H32 0.9500
C33 H33 0.9500
C34 H34A 0.9800
C34 H34B 0.9800
C34 H34C 0.9800
C35 H35A 0.9800
C35 H35B 0.9800
C35 H35C 0.9800
C36 H36A 0.9800
C36 H36B 0.9800
C36 H36C 0.9800
C37 C38 1.471(9)
C37 H37A 0.9800
C37 H37B 0.9800
C37 H37C 0.9800
C38 H38A 0.9900
C38 H38B 0.9900
C39 C40 1.476(7)
C39 H39A 0.9900
C39 H39B 0.9900
C40 H40A 0.9800
C40 H40B 0.9800
C40 H40C 0.9800
C49 C50 1.359(6)
C49 C54 1.402(6)
C49 H49 0.9500
C50 C51 1.356(7)
C50 H50 0.9500
C51 C52 1.407(7)
C51 H51 0.9500
C52 C53 1.375(7)
C52 H52 0.9500
C53 C54 1.403(6)
C53 H53 0.9500
C55 C56 1.514(6)
C55 H55A 0.9900
C55 H55B 0.9900
C56 H56A 0.9900
C56 H56B 0.9900
C57 C58 1.502(6)
C58 C59 1.376(7)
C58 C63 1.389(6)
C59 C60 1.413(8)
C59 H59 0.9500
C60 C61 1.369(10)
C60 H60 0.9500
C61 C62 1.358(10)
C61 H61 0.9500
C62 C63 1.395(8)
C62 H62 0.9500
C63 H63 0.9500
C64 H64A 0.9800
C64 H64B 0.9800
C64 H64C 0.9800
C65 H65A 0.9800
C65 H65B 0.9800
C65 H65C 0.9800
C66 H66A 0.9800
C66 H66B 0.9800
C66 H66C 0.9800
C67 C68 1.385(7)
C67 C72 1.399(7)
C67 H67 0.9500
C68 C69 1.352(7)
C68 H68 0.9500
C69 C70 1.331(7)
C69 H69 0.9500
C70 C71 1.372(7)
C70 H70 0.9500
C71 C72 1.418(7)
C71 H71 0.9500
C73 C74 1.478(6)
C73 H73A 0.9900
C73 H73B 0.9900
C74 H74A 0.9900
C74 H74B 0.9900
C75 C76 1.510(6)
C76 C77 1.374(6)
C76 C81 1.379(6)
C77 C78 1.360(6)
C77 H77 0.9500
C78 C79 1.342(7)
C78 H78 0.9500
C79 C80 1.372(7)
C79 H79 0.9500
C80 C81 1.373(7)
C80 H80 0.9500
C81 H81 0.9500
C82 H82A 0.9800
C82 H82B 0.9800
C82 H82C 0.9800
C83 H83A 0.9800
C83 H83B 0.9800
C83 H83C 0.9800
C84 H84A 0.9800
C84 H84B 0.9800
C84 H84C 0.9800
C85 C86 1.444(7)
C85 H85A 0.9800
C85 H85B 0.9800
C85 H85C 0.9800
C86 H86A 0.9900
C86 H86B 0.9900
C87 C88 1.511(7)
C87 H87A 0.9900
C87 H87B 0.9900
C88 H88A 0.9800
C88 H88B 0.9800
C88 H88C 0.9800

loop_
_geom_torsion_atom_site_label_1
_geom_torsion_atom_site_label_2
_geom_torsion_atom_site_label_3
_geom_torsion_atom_site_label_4
_geom_torsion
C91 O5 C90 C89 -115.7(10)
Li6 O5 C90 C89 48.3(11)
C90 O5 C91 C92 -49.3(13)
Li6 O5 C91 C92 145.6(8)
C91A O5 C90A C89A 154.7(11)
Li6 O5 C90A C89A -33.6(11)
C90A O5 C91A C92A 135.8(13)
Li6 O5 C91A C92A -35.7(19)
C95 O6 C94 C93 166.7(9)
Li8 O6 C94 C93 -33.9(13)
C94 O6 C95 C96 -165.3(9)
Li8 O6 C95 C96 34.3(11)
C95A O6 C94A C93A 105(3)
Li8 O6 C94A C93A -107(2)
C94A O6 C95A C96A -178(3)
Li8 O6 C95A C96A 80(3)
C47 O3 C46 C45 145.4(12)
Li4 O3 C46 C45 -35.8(14)
C46 O3 C47 C48 137.8(12)
Li4 O3 C47 C48 -41.0(15)
C47A O3 C46A C45A -111.0(11)
Li4 O3 C46A C45A 68.7(11)
C46A O3 C47A C48A -119.5(10)
Li4 O3 C47A C48A 60.8(11)
C43 O2 C42 C41 152.3(8)
Li2 O2 C42 C41 5.7(15)
C42 O2 C43 C44 72.3(12)
Li2 O2 C43 C44 -130.2(9)
C42 O2 C43 Li2 -157.5(7)
C43A O2 C42A C41A -92.7(13)
Li2 O2 C42A C41A 115.6(10)
C43A O2 C42A Li2 151.7(8)
C42A O2 C43A C44A -164.0(10)
Li2 O2 C43A C44A -26.4(18)
C18 Si1 N3 C9 -163.5(3)
C17 Si1 N3 C9 -45.1(4)
C16 Si1 N3 C9 79.7(4)
C18 Si1 N3 Li1 -15.1(3)
C17 Si1 N3 Li1 103.3(3)
C16 Si1 N3 Li1 -131.9(3)
C18 Si1 N3 Li2 70.4(4)
C17 Si1 N3 Li2 -171.2(3)
C16 Si1 N3 Li2 -46.4(4)
C34 Si2 N6 C27 -40.1(4)
C36 Si2 N6 C27 -158.2(4)
C35 Si2 N6 C27 84.6(4)
C34 Si2 N6 Li2 104.7(4)
C36 Si2 N6 Li2 -13.5(4)
C35 Si2 N6 Li2 -130.7(3)
C34 Si2 N6 Li1 -166.5(4)
C36 Si2 N6 Li1 75.4(4)
C35 Si2 N6 Li1 -41.8(4)
C66 Si3 N9 C57 167.0(4)
C64 Si3 N9 C57 47.4(4)
C65 Si3 N9 C57 -77.5(4)
C66 Si3 N9 Li5 16.4(4)
C64 Si3 N9 Li5 -103.2(4)
C65 Si3 N9 Li5 131.9(3)
C66 Si3 N9 Li6 -71.0(4)
C64 Si3 N9 Li6 169.4(4)
C65 Si3 N9 Li6 44.5(4)
C84 Si4 N12 C75 166.4(4)
C82 Si4 N12 C75 -76.0(4)
C83 Si4 N12 C75 48.2(4)
C84 Si4 N12 Li6 14.5(4)
C82 Si4 N12 Li6 132.1(3)
C83 Si4 N12 Li6 -103.7(4)
C84 Si4 N12 Li5 -73.0(4)
C82 Si4 N12 Li5 44.5(4)
C83 Si4 N12 Li5 168.8(3)
C6 C1 C2 C3 0.5(8)
Li4 C1 C2 C3 -104.4(8)
C1 C2 C3 C4 -2.4(9)
C2 C3 C4 C5 1.7(9)
C3 C4 C5 C6 1.1(9)
C7 N1 C6 C5 3.9(6)
Li4 N1 C6 C5 -136.6(5)
Li3 N1 C6 C5 149.4(5)
C7 N1 C6 C1 -178.5(4)
Li4 N1 C6 C1 41.0(5)
Li3 N1 C6 C1 -33.0(7)
C7 N1 C6 Li4 140.5(4)
Li3 N1 C6 Li4 -74.0(5)
C4 C5 C6 N1 174.9(5)
C4 C5 C6 C1 -2.8(7)
C4 C5 C6 Li4 103.9(8)
C2 C1 C6 N1 -175.9(4)
Li4 C1 C6 N1 -30.9(4)
C2 C1 C6 C5 2.1(7)
Li4 C1 C6 C5 147.0(4)
C2 C1 C6 Li4 -144.9(5)
C6 N1 C7 C8 -175.3(3)
Li4 N1 C7 C8 -50.2(6)
Li3 N1 C7 C8 27.5(4)
C6 N1 C7 Li3 157.2(4)
Li4 N1 C7 Li3 -77.7(5)
C9 N2 C8 C7 -155.1(4)
Li3 N2 C8 C7 52.7(4)
Li2 N2 C8 C7 -36.5(7)
C9 N2 C8 Li3 152.2(5)
Li2 N2 C8 Li3 -89.2(6)
N1 C7 C8 N2 -59.6(5)
Li3 C7 C8 N2 -38.3(3)
N1 C7 C8 Li3 -21.3(3)
C8 N2 C9 N3 175.7(3)
Li3 N2 C9 N3 -46.7(7)
Li2 N2 C9 N3 28.4(4)
C8 N2 C9 C10 -3.8(6)
Li3 N2 C9 C10 133.8(5)
Li2 N2 C9 C10 -151.1(4)
C8 N2 C9 Li2 147.3(4)
Li3 N2 C9 Li2 -75.2(5)
Si1 N3 C9 N2 -173.4(3)
Li1 N3 C9 N2 37.8(5)
Li2 N3 C9 N2 -29.5(4)
Si1 N3 C9 C10 6.1(5)
Li1 N3 C9 C10 -142.7(4)
Li2 N3 C9 C10 150.0(4)
Si1 N3 C9 Li2 -143.9(4)
Li1 N3 C9 Li2 67.3(3)
N2 C9 C10 C15 -74.6(5)
N3 C9 C10 C15 105.9(5)
Li2 C9 C10 C15 -170.5(7)
N2 C9 C10 C11 103.4(5)
N3 C9 C10 C11 -76.1(5)
Li2 C9 C10 C11 7.4(11)
C15 C10 C11 C12 -2.6(7)
C9 C10 C11 C12 179.5(4)
C10 C11 C12 C13 1.6(8)
C11 C12 C13 C14 -0.5(9)
C12 C13 C14 C15 0.5(9)
C13 C14 C15 C10 -1.5(8)
C11 C10 C15 C14 2.5(7)
C9 C10 C15 C14 -179.5(4)
C24 C19 C20 C21 -2.3(9)
Li4 C19 C20 C21 -102.3(9)
C19 C20 C21 C22 -0.5(10)
C20 C21 C22 C23 2.2(10)
C21 C22 C23 C24 -1.3(9)
C25 N4 C24 C19 -174.8(4)
Li4 N4 C24 C19 44.5(5)
Li3 N4 C24 C19 -31.2(7)
C25 N4 C24 C23 5.9(7)
Li4 N4 C24 C23 -134.7(5)
Li3 N4 C24 C23 149.5(5)
C25 N4 C24 Li4 140.6(5)
Li3 N4 C24 Li4 -75.8(5)
C20 C19 C24 N4 -176.2(5)
Li4 C19 C24 N4 -33.1(4)
C20 C19 C24 C23 3.2(7)
Li4 C19 C24 C23 146.2(5)
C20 C19 C24 Li4 -143.1(6)
C22 C23 C24 N4 177.9(5)
C22 C23 C24 C19 -1.4(7)
C22 C23 C24 Li4 107.6(8)
C24 N4 C25 C26 174.9(4)
Li4 N4 C25 C26 -59.7(6)
Li3 N4 C25 C26 19.9(5)
C24 N4 C25 Li3 155.0(5)
Li4 N4 C25 Li3 -79.6(5)
C27 N5 C26 C25 -142.7(4)
Li3 N5 C26 C25 59.7(4)
Li1 N5 C26 C25 -28.6(6)
C27 N5 C26 Li3 157.6(5)
Li1 N5 C26 Li3 -88.3(5)
N4 C25 C26 N5 -60.3(5)
Li3 C25 C26 N5 -44.7(3)
N4 C25 C26 Li3 -15.6(4)
C26 N5 C27 N6 178.2(4)
Li3 N5 C27 N6 -41.1(8)
Li1 N5 C27 N6 35.1(4)
C26 N5 C27 C28 -1.3(6)
Li3 N5 C27 C28 139.4(5)
Li1 N5 C27 C28 -144.4(4)
C26 N5 C27 Li1 143.1(4)
Li3 N5 C27 Li1 -76.2(6)
Si2 N6 C27 N5 178.6(3)
Li2 N6 C27 N5 30.9(5)
Li1 N6 C27 N5 -35.8(4)
Si2 N6 C27 C28 -1.9(6)
Li2 N6 C27 C28 -149.6(4)
Li1 N6 C27 C28 143.7(4)
Si2 N6 C27 Li1 -145.5(4)
Li2 N6 C27 Li1 66.7(3)
N5 C27 C28 C29 -74.2(5)
N6 C27 C28 C29 106.3(5)
Li1 C27 C28 C29 -166.1(6)
N5 C27 C28 C33 105.3(5)
N6 C27 C28 C33 -74.2(5)
Li1 C27 C28 C33 13.4(9)
C33 C28 C29 C30 0.7(7)
C27 C28 C29 C30 -179.7(4)
C28 C29 C30 C31 -2.0(8)
C29 C30 C31 C32 1.9(9)
C30 C31 C32 C33 -0.4(9)
C31 C32 C33 C28 -1.0(8)
C29 C28 C33 C32 0.8(7)
C27 C28 C33 C32 -178.7(4)
C39 O1 C38 C37 75.9(7)
Li1 O1 C38 C37 -120.3(6)
C38 O1 C39 C40 -177.3(5)
Li1 O1 C39 C40 21.2(8)
C54 C49 C50 C51 -1.9(10)
C49 C50 C51 C52 0.7(10)
C50 C51 C52 C53 0.7(10)
C51 C52 C53 C54 -0.9(9)
C51 C52 C53 Li8 99.7(9)
C55 N7 C54 C49 -7.0(7)
Li8 N7 C54 C49 131.8(6)
Li7 N7 C54 C49 -154.8(5)
C55 N7 C54 C53 176.5(4)
Li8 N7 C54 C53 -44.7(6)
Li7 N7 C54 C53 28.7(8)
C55 N7 C54 Li8 -138.7(5)
Li7 N7 C54 Li8 73.4(6)
C50 C49 C54 N7 -175.0(5)
C50 C49 C54 C53 1.6(8)
C50 C49 C54 Li8 -103.4(7)
C52 C53 C54 N7 176.7(5)
Li8 C53 C54 N7 34.5(4)
C52 C53 C54 C49 -0.2(8)
Li8 C53 C54 C49 -142.4(5)
C52 C53 C54 Li8 142.2(6)
C54 N7 C55 C56 177.0(4)
Li8 N7 C55 C56 56.5(6)
Li7 N7 C55 C56 -25.0(5)
C54 N7 C55 Li7 -158.0(6)
Li8 N7 C55 Li7 81.4(5)
C57 N8 C56 C55 163.1(4)
Li7 N8 C56 C55 -48.8(5)
Li6 N8 C56 C55 46.2(7)
C57 N8 C56 Li7 -148.1(5)
Li6 N8 C56 Li7 95.0(6)
N7 C55 C56 N8 54.5(6)
Li7 C55 C56 N8 35.8(4)
N7 C55 C56 Li7 18.7(4)
C56 N8 C57 N9 -173.3(4)
Li7 N8 C57 N9 52.7(7)
Li6 N8 C57 N9 -28.1(4)
C56 N8 C57 C58 6.6(6)
Li7 N8 C57 C58 -127.4(5)
Li6 N8 C57 C58 151.9(5)
C56 N8 C57 Li6 -145.3(4)
Li7 N8 C57 Li6 80.8(5)
Si3 N9 C57 N8 169.7(3)
Li5 N9 C57 N8 -38.9(5)
Li6 N9 C57 N8 28.3(4)
Si3 N9 C57 C58 -10.3(6)
Li5 N9 C57 C58 141.2(4)
Li6 N9 C57 C58 -151.7(5)
Si3 N9 C57 Li6 141.4(4)
Li5 N9 C57 Li6 -67.2(3)
N8 C57 C58 C59 77.8(6)
N9 C57 C58 C59 -102.2(5)
Li6 C57 C58 C59 167.7(8)
N8 C57 C58 C63 -102.1(5)
N9 C57 C58 C63 77.8(6)
Li6 C57 C58 C63 -12.2(12)
C63 C58 C59 C60 -0.1(7)
C57 C58 C59 C60 -180.0(4)
C58 C59 C60 C61 0.2(9)
C59 C60 C61 C62 -0.3(12)
C60 C61 C62 C63 0.2(13)
C59 C58 C63 C62 -0.1(7)
C57 C58 C63 C62 179.9(5)
C61 C62 C63 C58 0.0(10)
C72 C67 C68 C69 -0.4(9)
C67 C68 C69 C70 0.8(9)
C68 C69 C70 C71 -2.1(10)
C69 C70 C71 C72 2.9(9)
C73 N10 C72 C67 170.9(4)
Li8 N10 C72 C67 -44.9(6)
Li7 N10 C72 C67 36.0(8)
C73 N10 C72 C71 -8.1(7)
Li8 N10 C72 C71 136.1(5)
Li7 N10 C72 C71 -143.0(5)
C73 N10 C72 Li8 -144.2(5)
Li7 N10 C72 Li8 80.9(5)
C68 C67 C72 N10 -177.9(5)
C68 C67 C72 C71 1.2(8)
C68 C67 C72 Li8 151.0(5)
C70 C71 C72 N10 176.6(5)
C70 C71 C72 C67 -2.4(8)
C70 C71 C72 Li8 -119.8(8)
C72 N10 C73 C74 -165.8(4)
Li8 N10 C73 C74 61.1(6)
Li7 N10 C73 C74 -19.3(5)
N10 C73 C74 N11 57.1(5)
N10 C73 C74 Li7 14.9(4)
C75 N11 C74 C73 154.3(4)
Li7 N11 C74 C73 -57.7(5)
Li5 N11 C74 C73 33.8(7)
C75 N11 C74 Li7 -148.0(5)
Li5 N11 C74 Li7 91.5(5)
C74 N11 C75 N12 -176.2(4)
Li7 N11 C75 N12 52.1(7)
Li5 N11 C75 N12 -30.5(4)
C74 N11 C75 C76 4.0(6)
Li7 N11 C75 C76 -127.6(5)
Li5 N11 C75 C76 149.8(4)
C74 N11 C75 Li5 -145.8(4)
Li7 N11 C75 Li5 82.6(5)
Si4 N12 C75 N11 170.4(3)
Li6 N12 C75 N11 -36.2(5)
Li5 N12 C75 N11 30.3(4)
Si4 N12 C75 C76 -9.8(6)
Li6 N12 C75 C76 143.6(4)
Li5 N12 C75 C76 -149.9(4)
Si4 N12 C75 Li5 140.1(4)
Li6 N12 C75 Li5 -66.5(3)
N11 C75 C76 C77 -95.0(6)
N12 C75 C76 C77 85.2(6)
Li5 C75 C76 C77 -5.0(11)
N11 C75 C76 C81 85.2(6)
N12 C75 C76 C81 -94.6(6)
Li5 C75 C76 C81 175.2(7)
C81 C76 C77 C78 2.1(8)
C75 C76 C77 C78 -177.7(5)
C76 C77 C78 C79 -1.4(9)
C77 C78 C79 C80 1.9(10)
C78 C79 C80 C81 -3.3(11)
C79 C80 C81 C76 4.0(10)
C77 C76 C81 C80 -3.4(8)
C75 C76 C81 C80 176.4(5)
C87 O4 C86 C85 -178.9(5)
Li5 O4 C86 C85 -17.6(7)
C86 O4 C87 C88 -76.2(6)
Li5 O4 C87 C88 121.5(5)

loop_
_platon_squeeze_void_nr
_platon_squeeze_void_average_x
_platon_squeeze_void_average_y
_platon_squeeze_void_average_z
_platon_squeeze_void_volume
_platon_squeeze_void_count_electrons
_platon_squeeze_void_content
1 0.500 0.000 0.000 266 49 ' '
2 0.254 0.426 0.814 13 1 ' '
3 0.356 0.312 0.141 31 2 ' '
4 0.644 0.688 0.859 30 3 ' '
5 0.746 0.574 0.186 13 1 ' '
